data_1573744
loop_
_publ_author_name
'Liu, Chao'
'Meng, Ru-Xin'
'Zhao, Lan-Cheng'
'Luo, Lipan'
'Tian, Yi-Qi'
'Shao, Yongliang'
'Tang, Qing'
'Wang, Likai'
'Yan, Jun'

_publ_section_title
;
 Atomic-Level Engineering of Single Ag1+ Sites Distribution on
 Titanium-Oxo Cluster Surface to Boost CO2 Electroreduction
;
_journal_name_full 'Chemical Science'
_journal_paper_doi 10.1039/D4SC07186G
_journal_year 2025
_chemical_formula_moiety 'C240 H264 O42 S24 Ti12, 36[CH3CN]'
_chemical_formula_sum 'C312 H372 N36 O42 S24 Ti12'
_chemical_formula_weight 6642.67
_space_group_crystal_system triclinic
_space_group_IT_number 2
_space_group_name_Hall '-P 1'
_space_group_name_H-M_alt 'P -1'
_atom_sites_solution_hydrogens mixed
_atom_sites_solution_primary dual
_audit_creation_date 2024-12-03
_audit_creation_method
;
Olex2 1.5
(compiled 2024.02.16 svn.r378c4104 for OlexSys, GUI svn.r6928)
;
_audit_update_record
;
2024-12-03 deposited with the CCDC.	2025-01-09 downloaded from the CCDC.
;
_cell_angle_alpha 64.820(9)
_cell_angle_beta 76.693(10)
_cell_angle_gamma 77.002(9)
_cell_formula_units_Z 1
_cell_length_a 20.926(5)
_cell_length_b 20.984(5)
_cell_length_c 21.932(5)
_cell_measurement_reflns_used 9243
_cell_measurement_temperature 150.00
_cell_measurement_theta_max 56.82
_cell_measurement_theta_min 3.85
_cell_volume 8393(3)
_computing_cell_refinement 'SAINT V8.40B (?, 2016)'
_computing_data_reduction 'SAINT V8.40B (?, 2016)'
_computing_molecular_graphics 'Olex2 1.5 (Dolomanov et al., 2009)'
_computing_publication_material 'Olex2 1.5 (Dolomanov et al., 2009)'
_computing_structure_refinement 'SHELXL 2013/2 (Sheldrick, 2015)'
_computing_structure_solution 'SHELXT 2018/2 (Sheldrick, 2018)'
_diffrn_ambient_temperature 150.00
_diffrn_detector 'Bruker APEX2 area detector'
_diffrn_detector_area_resol_mean 7.9
_diffrn_detector_type 'CCD area detector'
_diffrn_measured_fraction_theta_full 0.660
_diffrn_measured_fraction_theta_max 0.979
_diffrn_measurement_device 'three-circle diffractometer'
_diffrn_measurement_device_type 'Bruker APEX-II CCD'
_diffrn_measurement_method '\f and \w scans'
_diffrn_radiation_monochromator 'mirror optics'
_diffrn_radiation_probe x-ray
_diffrn_radiation_type GaK\a
_diffrn_radiation_wavelength 1.34139
_diffrn_reflns_av_R_equivalents 0.0775
_diffrn_reflns_av_unetI/netI 0.0582
_diffrn_reflns_Laue_measured_fraction_full 0.660
_diffrn_reflns_Laue_measured_fraction_max 0.979
_diffrn_reflns_limit_h_max 22
_diffrn_reflns_limit_h_min -22
_diffrn_reflns_limit_k_max 22
_diffrn_reflns_limit_k_min -22
_diffrn_reflns_limit_l_max 23
_diffrn_reflns_limit_l_min -23
_diffrn_reflns_number 100970
_diffrn_reflns_point_group_measured_fraction_full 0.660
_diffrn_reflns_point_group_measured_fraction_max 0.979
_diffrn_reflns_theta_full 53.594
_diffrn_reflns_theta_max 44.909
_diffrn_reflns_theta_min 1.907
_diffrn_source 'microfocus sealed X-ray tube'
_diffrn_source_current 2.86
_diffrn_source_power 0.1997996
_diffrn_source_type 'Incoatec I\ms'
_diffrn_source_voltage 69.86
_diffrn_standards_number 0
_exptl_absorpt_coefficient_mu 2.854
_exptl_absorpt_correction_T_max 0.7512
_exptl_absorpt_correction_T_min 0.5500
_exptl_absorpt_correction_type multi-scan
_exptl_absorpt_process_details
;
SADABS-2016/2 (Bruker,2016/2) was used for absorption correction.
wR2(int) was 0.1472 before and 0.1107 after correction.
The Ratio of minimum to maximum transmission is 0.7322.
The \l/2 correction factor is Not present.
;
_exptl_crystal_colour 'clear yellowish yellow'
_exptl_crystal_colour_lustre clear
_exptl_crystal_colour_modifier yellowish
_exptl_crystal_colour_primary yellow
_exptl_crystal_density_diffrn 1.314
_exptl_crystal_description prism
_exptl_crystal_F_000 3480
_exptl_crystal_size_max 0.5
_exptl_crystal_size_mid 0.5
_exptl_crystal_size_min 0.1
_refine_diff_density_max 1.691
_refine_diff_density_min -1.238
_refine_diff_density_rms 0.138
_refine_ls_extinction_method none
_refine_ls_goodness_of_fit_ref 0.955
_refine_ls_hydrogen_treatment constr
_refine_ls_matrix_type full
_refine_ls_number_parameters 1768
_refine_ls_number_reflns 20045
_refine_ls_number_restraints 959
_refine_ls_restrained_S_all 0.938
_refine_ls_R_factor_all 0.1608
_refine_ls_R_factor_gt 0.1376
_refine_ls_shift/su_max 0.000
_refine_ls_shift/su_mean 0.000
_refine_ls_structure_factor_coef Fsqd
_refine_ls_weighting_details
;
 w=1/[\s^2^(Fo^2^)+(0.2000P)^2^+73.0000P]
 where P=(Fo^2^+2Fc^2^)/3
;
_refine_ls_weighting_scheme calc
_refine_ls_wR_factor_gt 0.3421
_refine_ls_wR_factor_ref 0.3582
_reflns_Friedel_coverage 0.000
_reflns_number_gt 15406
_reflns_number_total 20045
_reflns_threshold_expression 'I > 2\s(I)'
_cod_data_source_file d4sc07186g2.cif
_cod_data_source_block Ti12L6
_cod_database_code 1573744
_shelxl_version_number 2013-2
_shelx_space_group_comment
;
The symmetry employed for this shelxl refinement is uniquely defined
by the following loop, which should always be used as a source of
symmetry information in preference to the above space-group names.
They are only intended as comments.
;
_shelx_estimated_absorpt_t_max 0.763
_shelx_estimated_absorpt_t_min 0.330
_olex2_refinement_description
;
1. Fixed Uiso
 At 1.2 times of:
  All C(H) groups, All C(H,H) groups
 At 1.5 times of:
  All C(H,H,H) groups
2. Restrained distances
 C7-C5
 2.5 with sigma of 0.01
 C64-C91
 2.5 with sigma of 0.01
 C43-C39
 2.2 with sigma of 0.01
 C43-C96
 2.2 with sigma of 0.01
 C30-C38
 2.2 with sigma of 0.01
 C99-C100
 2.5 with sigma of 0.01
 C87-C27
 1.5 with sigma of 0.01
 C19-C70
 1.45 with sigma of 0.01
 C42-C52
 1.5 with sigma of 0.01
 C56-C52
 1.5 with sigma of 0.01
 C29-C28
 1.5 with sigma of 0.01
 C26-C74
 2.5 with sigma of 0.01
 C76-C75
 2.5 with sigma of 0.01
 C85-C27
 1.5 with sigma of 0.01
 C63-C51
 1.5 with sigma of 0.01
 C15-C87
 2.5 with sigma of 0.01
 C74-C61
 1.5 with sigma of 0.01
 C61-C86
 1.5 with sigma of 0.01
 C72-C73
 2.5 with sigma of 0.01
 C50-C47
 2.5 with sigma of 0.01
 C38-C29
 1.5 with sigma of 0.01
 C62-C99
 2.5 with sigma of 0.01
 C65-C27
 1.5 with sigma of 0.01
 C1-C3 \\sim C1-C2
 with sigma of 0.02
 C1-C5 \\sim C1-C4
 with sigma of 0.02
 C1-C7 \\sim C1-C6
 with sigma of 0.02
 C48-C47 \\sim C48-C49
 with sigma of 0.02
 C48-C50 \\sim C48-C44
 with sigma of 0.02
 C48-C45 \\sim C48-C46
 with sigma of 0.02
 C28-C29 \\sim C30-C29
 with sigma of 0.02
 C29-C37 \\sim C29-C38
 with sigma of 0.02
 C29-C32 \\sim C29-C36
 with sigma of 0.02
 C52-C55 \\sim C52-C14
 with sigma of 0.02
 C52-C42 \\sim C52-C56
 with sigma of 0.02
 C52-C25 \\sim C52-C16
 with sigma of 0.02
 C63-C57 \\sim C63-C99
 with sigma of 0.02
 C63-C66 \\sim C63-C62
 with sigma of 0.02
 C63-C67 \\sim C63-C51
 with sigma of 0.02
 C61-C18 \\sim C61-C22
 with sigma of 0.02
 C61-C23 \\sim C61-C26
 with sigma of 0.02
 C61-C86 \\sim C61-C74
 with sigma of 0.02
 C72-C70 \\sim C68-C70
 with sigma of 0.02
 C70-C69 \\sim C70-C20
 with sigma of 0.02
 C70-C73 \\sim C70-C71
 with sigma of 0.02
 C27-C76 \\sim C27-C87
 with sigma of 0.02
 C27-C24 \\sim C27-C15
 with sigma of 0.02
 C27-C75 \\sim C27-C85
 with sigma of 0.02
 C84-C89 \\sim C84-C82
 with sigma of 0.02
 C84-C90 \\sim C84-C83
 with sigma of 0.02
 C84-C88 \\sim C84-C81
 with sigma of 0.02
 C80-C79 \\sim C80-C58
 with sigma of 0.02
 C80-C77 \\sim C80-C60
 with sigma of 0.02
 C80-C78 \\sim C80-C59
 with sigma of 0.02
 C95-C98 \\sim C95-C91
 with sigma of 0.02
 C95-C92 \\sim C95-C93
 with sigma of 0.02
 C95-C94 \\sim C95-C64
 with sigma of 0.02
 C40-C41 \\sim C40-C43
 with sigma of 0.02
 C40-C34 \\sim C40-C39
 with sigma of 0.02
 C40-C35 \\sim C40-C33
 with sigma of 0.02
3. Uiso/Uaniso restraints and constraints
C40 \\sim C34 \\sim C39 \\sim C35 \\sim C33 \\sim C41 \\sim C43: within 2A with
sigma of 0.01 and sigma for terminal atoms of 0.02 within 2A
C2 \\sim C5 \\sim C7 \\sim C4 \\sim C6 \\sim C3 \\sim C1: within 2A with sigma
of 0.01 and sigma for terminal atoms of 0.02 within 2A
C64 \\sim C98 \\sim C91 \\sim C92 \\sim C93 \\sim C94 \\sim C95: within 2A with
sigma of 0.01 and sigma for terminal atoms of 0.02 within 2A
C40 \\sim C97 \\sim C96 \\sim C101 \\sim C11 \\sim C12 \\sim C13: within 2A
with sigma of 0.01 and sigma for terminal atoms of 0.02 within 2A
C88 \\sim C81 \\sim C89 \\sim C82 \\sim C90 \\sim C83 \\sim C84: within 2A with
sigma of 0.01 and sigma for terminal atoms of 0.02 within 2A
C77 \\sim C60 \\sim C79 \\sim C58 \\sim C78 \\sim C59 \\sim C80: within 2A with
sigma of 0.01 and sigma for terminal atoms of 0.02 within 2A
C71 \\sim C69 \\sim C20 \\sim C70 \\sim C72 \\sim C68 \\sim C73: within 2A with
sigma of 0.01 and sigma for terminal atoms of 0.02 within 2A
C15 \\sim C24 \\sim C27 \\sim C75 \\sim C85 \\sim C76 \\sim C87: within 2A with
sigma of 0.01 and sigma for terminal atoms of 0.02 within 2A
C38 \\sim C28 \\sim C29 \\sim C30 \\sim C32 \\sim C36 \\sim C37 \\sim C8 \\sim
C9 \\sim C10: within 2A with sigma of 0.01 and sigma for terminal atoms of 0.02
within 2A
C44 \\sim C45 \\sim C46 \\sim C47 \\sim C48 \\sim C49 \\sim C50: within 2A with
sigma of 0.01 and sigma for terminal atoms of 0.02 within 2A
C25 \\sim C16 \\sim C42 \\sim C52 \\sim C55 \\sim C56 \\sim C14: within 2A with
sigma of 0.01 and sigma for terminal atoms of 0.02 within 2A
C51 \\sim C57 \\sim C99 \\sim C66 \\sim C62 \\sim C63 \\sim C67: within 2A with
sigma of 0.01 and sigma for terminal atoms of 0.02 within 2A
C27: within 2A with sigma of 0.01 and sigma for terminal atoms of 0.02 within 2A
C74 \\sim C23 \\sim C26 \\sim C61 \\sim C18 \\sim C86 \\sim C22: within 2A with
sigma of 0.01 and sigma for terminal atoms of 0.02 within 2A
Uanis(C38) \\sim Ueq: with sigma of 0.01 and sigma for terminal atoms of 0.02
4. Rigid body (RIGU) restrains
 C57, C66, C67
 with sigma for 1-2 distances of 0.004 and sigma for 1-3 distances of 0.004
 C99, C62, C51
 with sigma for 1-2 distances of 0.004 and sigma for 1-3 distances of 0.004
 C79, C77, C78
 with sigma for 1-2 distances of 0.004 and sigma for 1-3 distances of 0.004
 C58, C60, C59
 with sigma for 1-2 distances of 0.004 and sigma for 1-3 distances of 0.004
 C98, C92, C94
 with sigma for 1-2 distances of 0.004 and sigma for 1-3 distances of 0.004
 C91, C93, C64
 with sigma for 1-2 distances of 0.004 and sigma for 1-3 distances of 0.004
5. Others
 Sof(C2)=Sof(H2A)=Sof(H2B)=Sof(H2C)=Sof(C6)=Sof(H6A)=Sof(H6B)=Sof(H6C)=Sof(C4)=
 Sof(H4A)=Sof(H4B)=Sof(H4C)=1-FVAR(1)
 Sof(C3)=Sof(H3A)=Sof(H3B)=Sof(H3C)=Sof(C5)=Sof(H5A)=Sof(H5B)=Sof(H5C)=Sof(C7)=
 Sof(H7A)=Sof(H7B)=Sof(H7C)=FVAR(1)
 Sof(C46)=Sof(H46A)=Sof(H46B)=Sof(H46C)=Sof(C49)=Sof(H49A)=Sof(H49B)=Sof(H49C)=
 Sof(C44)=Sof(H44A)=Sof(H44B)=Sof(H44C)=1-FVAR(2)
 Sof(C47)=Sof(H47A)=Sof(H47B)=Sof(H47C)=Sof(C50)=Sof(H50A)=Sof(H50B)=Sof(H50C)=
 Sof(C45)=Sof(H45A)=Sof(H45B)=Sof(H45C)=FVAR(2)
 Sof(C30)=Sof(H30A)=Sof(H30B)=Sof(H30C)=Sof(C36)=Sof(H36A)=Sof(H36B)=Sof(H36C)=
 Sof(C38)=Sof(H38A)=Sof(H38B)=Sof(H38C)=1-FVAR(3)
 Sof(C28)=Sof(H28A)=Sof(H28B)=Sof(H28C)=Sof(C37)=Sof(H37A)=Sof(H37B)=Sof(H37C)=
 Sof(C32)=Sof(H32A)=Sof(H32B)=Sof(H32C)=FVAR(3)
 Sof(C16)=Sof(H16A)=Sof(H16B)=Sof(H16C)=Sof(C56)=Sof(H56A)=Sof(H56B)=Sof(H56C)=
 Sof(C14)=Sof(H14A)=Sof(H14B)=Sof(H14C)=1-FVAR(4)
 Sof(C55)=Sof(H55A)=Sof(H55B)=Sof(H55C)=Sof(C42)=Sof(H42A)=Sof(H42B)=Sof(H42C)=
 Sof(C25)=Sof(H25A)=Sof(H25B)=Sof(H25C)=FVAR(4)
 Sof(C51)=Sof(H51A)=Sof(H51B)=Sof(H51C)=Sof(C99)=Sof(H99A)=Sof(H99B)=Sof(H99C)=
 Sof(C62)=Sof(H62A)=Sof(H62B)=Sof(H62C)=1-FVAR(5)
 Sof(C57)=Sof(H57A)=Sof(H57B)=Sof(H57C)=Sof(C66)=Sof(H66A)=Sof(H66B)=Sof(H66C)=
 Sof(C67)=Sof(H67A)=Sof(H67B)=Sof(H67C)=FVAR(5)
 Sof(C74)=Sof(H74A)=Sof(H74B)=Sof(H74C)=Sof(C26)=Sof(H26A)=Sof(H26B)=Sof(H26C)=
 Sof(C22)=Sof(H22A)=Sof(H22B)=Sof(H22C)=1-FVAR(6)
 Sof(C18)=Sof(H18A)=Sof(H18B)=Sof(H18C)=Sof(C23)=Sof(H23A)=Sof(H23B)=Sof(H23C)=
 Sof(C86)=Sof(H86A)=Sof(H86B)=Sof(H86C)=FVAR(6)
 Sof(C71)=Sof(H71A)=Sof(H71B)=Sof(H71C)=Sof(C20)=Sof(H20A)=Sof(H20B)=Sof(H20C)=
 Sof(C68)=Sof(H68A)=Sof(H68B)=Sof(H68C)=1-FVAR(7)
 Sof(C72)=Sof(H72A)=Sof(H72B)=Sof(H72C)=Sof(C69)=Sof(H69A)=Sof(H69B)=Sof(H69C)=
 Sof(C73)=Sof(H73A)=Sof(H73B)=Sof(H73C)=FVAR(7)
 Sof(C87)=Sof(H87A)=Sof(H87B)=Sof(H87C)=Sof(C15)=Sof(H15A)=Sof(H15B)=Sof(H15C)=
 Sof(C85)=Sof(H85A)=Sof(H85B)=Sof(H85C)=1-FVAR(8)
 Sof(C76)=Sof(H76A)=Sof(H76B)=Sof(H76C)=Sof(C24)=Sof(H24A)=Sof(H24B)=Sof(H24C)=
 Sof(C75)=Sof(H75A)=Sof(H75B)=Sof(H75C)=FVAR(8)
 Sof(C82)=Sof(H82A)=Sof(H82B)=Sof(H82C)=Sof(C83)=Sof(H83A)=Sof(H83B)=Sof(H83C)=
 Sof(C81)=Sof(H81A)=Sof(H81B)=Sof(H81C)=1-FVAR(9)
 Sof(C89)=Sof(H89A)=Sof(H89B)=Sof(H89C)=Sof(C90)=Sof(H90A)=Sof(H90B)=Sof(H90C)=
 Sof(C88)=Sof(H88A)=Sof(H88B)=Sof(H88C)=FVAR(9)
 Sof(C60)=Sof(H60A)=Sof(H60B)=Sof(H60C)=Sof(C58)=Sof(H58A)=Sof(H58B)=Sof(H58C)=
 Sof(C59)=Sof(H59A)=Sof(H59B)=Sof(H59C)=1-FVAR(10)
 Sof(C79)=Sof(H79A)=Sof(H79B)=Sof(H79C)=Sof(C77)=Sof(H77A)=Sof(H77B)=Sof(H77C)=
 Sof(C78)=Sof(H78A)=Sof(H78B)=Sof(H78C)=FVAR(10)
 Sof(C64)=Sof(H64A)=Sof(H64B)=Sof(H64C)=Sof(C91)=Sof(H91A)=Sof(H91B)=Sof(H91C)=
 Sof(C93)=Sof(H93A)=Sof(H93B)=Sof(H93C)=1-FVAR(11)
 Sof(C98)=Sof(H98A)=Sof(H98B)=Sof(H98C)=Sof(C92)=Sof(H92A)=Sof(H92B)=Sof(H92C)=
 Sof(C94)=Sof(H94A)=Sof(H94B)=Sof(H94C)=FVAR(11)
 Sof(C33)=Sof(H33A)=Sof(H33B)=Sof(H33C)=Sof(C43)=Sof(H43A)=Sof(H43B)=Sof(H43C)=
 Sof(C39)=Sof(H39A)=Sof(H39B)=Sof(H39C)=1-FVAR(12)
 Sof(C41)=Sof(H41A)=Sof(H41B)=Sof(H41C)=Sof(C34)=Sof(H34A)=Sof(H34B)=Sof(H34C)=
 Sof(C35)=Sof(H35A)=Sof(H35B)=Sof(H35C)=FVAR(12)
6.a Riding coordinates:
 C98(H98A,H98B,H98C), C28(H28A,H28B,H28C), C92(H92A,H92B,H92C), C94(H94A,H94B,
 H94C), C79(H79A,H79B,H79C), C89(H89A,H89B,H89C), C37(H37A,H37B,H37C), C32(H32A,
 H32B,H32C), C77(H77A,H77B,H77C), C78(H78A,H78B,H78C), C47(H47A,H47B,H47C),
 C90(H90A,H90B,H90C), C3(H3A,H3B,H3C), C50(H50A,H50B,H50C), C88(H88A,H88B,H88C),
  C5(H5A,H5B,H5C), C7(H7A,H7B,H7C), C45(H45A,H45B,H45C), C2(H2A,H2B,H2C),
 C6(H6A,H6B,H6C), C4(H4A,H4B,H4C), C46(H46A,H46B,H46C), C49(H49A,H49B,H49C),
 C44(H44A,H44B,H44C), C30(H30A,H30B,H30C), C36(H36A,H36B,H36C), C38(H38A,H38B,
 H38C), C55(H55A,H55B,H55C), C42(H42A,H42B,H42C), C25(H25A,H25B,H25C), C57(H57A,
 H57B,H57C), C66(H66A,H66B,H66C), C67(H67A,H67B,H67C), C16(H16A,H16B,H16C),
 C56(H56A,H56B,H56C), C14(H14A,H14B,H14C), C18(H18A,H18B,H18C), C23(H23A,H23B,
 H23C), C86(H86A,H86B,H86C), C51(H51A,H51B,H51C), C99(H99A,H99B,H99C), C62(H62A,
 H62B,H62C), C74(H74A,H74B,H74C), C26(H26A,H26B,H26C), C22(H22A,H22B,H22C),
 C72(H72A,H72B,H72C), C69(H69A,H69B,H69C), C73(H73A,H73B,H73C), C71(H71A,H71B,
 H71C), C20(H20A,H20B,H20C), C68(H68A,H68B,H68C), C76(H76A,H76B,H76C), C24(H24A,
 H24B,H24C), C75(H75A,H75B,H75C), C87(H87A,H87B,H87C), C15(H15A,H15B,H15C),
 C85(H85A,H85B,H85C), C82(H82A,H82B,H82C), C83(H83A,H83B,H83C), C81(H81A,H81B,
 H81C), C60(H60A,H60B,H60C), C58(H58A,H58B,H58C), C59(H59A,H59B,H59C), C64(H64A,
 H64B,H64C), C91(H91A,H91B,H91C), C93(H93A,H93B,H93C), C41(H41A,H41B,H41C),
 C34(H34A,H34B,H34C), C35(H35A,H35B,H35C), C33(H33A,H33B,H33C), C43(H43A,H43B,
 H43C), C39(H39A,H39B,H39C)
6.b Secondary CH2 refined with riding coordinates:
 C039(H03A,H03B)
6.c Aromatic/amide H refined with riding coordinates:
 C01B(H01B), C01I(H01I), C01P(H01P), C021(H021), C024(H024), C10(H10), C9(H9),
 C028(H028), C02B(H02B), C02D(H02D), C02E(H02E), C02G(H02G), C02H(H02H),
 C02I(H02I), C02R(H02R), C02W(H02W), C97(H97), C033(H033), C101(H101), C54(H54),
  C21(H21), C03E(H03E)
;
_smtbx_masks_void_probe_radius 1.2
_smtbx_masks_void_truncation_radius 1.2
_olex2_submission_special_instructions 'No special instructions were received'

loop_
_space_group_symop_operation_xyz
'x, y, z'
'-x, -y, -z'

loop_
_atom_site_label
_atom_site_type_symbol
_atom_site_fract_x
_atom_site_fract_y
_atom_site_fract_z
_atom_site_U_iso_or_equiv
_atom_site_adp_type
_atom_site_occupancy
_atom_site_site_symmetry_order
_atom_site_calc_flag
_atom_site_refinement_flags_posn
_atom_site_refinement_flags_adp
_atom_site_refinement_flags_occupancy
_atom_site_disorder_assembly
_atom_site_disorder_group
Ti1 Ti 0.33814(8) 0.56910(8) 0.58128(9) 0.0547(5) Uani 1 1 d . . . . .
Ti2 Ti 0.40903(8) 0.68100(9) 0.41851(9) 0.0583(5) Uani 1 1 d . . . . .
Ti3 Ti 0.36261(8) 0.44185(9) 0.71169(10) 0.0623(5) Uani 1 1 d . . . . .
Ti4 Ti 0.68266(8) 0.58858(9) 0.41663(10) 0.0629(5) Uani 1 1 d . . . . .
Ti5 Ti 0.56557(8) 0.70530(9) 0.41461(10) 0.0637(5) Uani 1 1 d . . . . .
Ti6 Ti 0.50338(8) 0.69141(9) 0.28858(10) 0.0616(5) Uani 1 1 d . . . . .
S7 S 0.80124(12) 0.63395(15) 0.34355(17) 0.0745(8) Uani 1 1 d . . . . .
S8 S 0.52092(14) 0.82589(15) 0.19737(15) 0.0728(7) Uani 1 1 d . . . . .
S9 S 0.25328(14) 0.39793(16) 0.80220(15) 0.0744(8) Uani 1 1 d . . . . .
S10 S 0.56692(14) 0.75386(17) 0.61613(18) 0.0836(9) Uani 1 1 d . . . . .
S0B S 0.59359(13) 0.84269(14) 0.33875(17) 0.0767(8) Uani 1 1 d . . . . .
S00C S 0.77909(15) 0.53839(15) 0.62067(18) 0.0814(8) Uani 1 1 d . . . . .
S00D S 0.39187(17) 0.54079(17) 0.87357(15) 0.0844(9) Uani 1 1 d . . . . .
S00E S 0.20464(16) 0.62628(18) 0.56893(17) 0.0916(10) Uani 1 1 d . . . . .
S00F S 0.35029(17) 0.80843(17) 0.42969(18) 0.0944(10) Uani 1 1 d . . . . .
S00G S 0.36864(16) 0.6965(2) 0.12463(18) 0.0939(10) Uani 1 1 d . . . . .
S00H S 0.19937(14) 0.6702(3) 0.3646(2) 0.1203(16) Uani 1 1 d . . . . .
S00I S 0.3528(3) 0.76728(17) 0.6326(2) 0.1215(16) Uani 1 1 d . . . . .
O00J O 0.4008(3) 0.5110(3) 0.6354(4) 0.0610(17) Uani 1 1 d . . . . .
O00K O 0.4549(3) 0.6321(3) 0.3655(3) 0.0584(16) Uani 1 1 d . . . . .
O00L O 0.5971(3) 0.6092(3) 0.4577(3) 0.0551(15) Uani 1 1 d . . . . .
O00M O 0.6696(3) 0.6061(3) 0.3284(4) 0.0607(17) Uani 1 1 d . . . . .
O00N O 0.4768(3) 0.7053(3) 0.4427(4) 0.0632(17) Uani 1 1 d . . . . .
O00O O 0.5611(3) 0.7137(3) 0.3273(3) 0.0611(16) Uani 1 1 d . . . . .
O00P O 0.6696(3) 0.6984(3) 0.3874(3) 0.0574(16) Uani 1 1 d . . . . .
O00Q O 0.3930(3) 0.6058(3) 0.5002(3) 0.0594(16) Uani 1 1 d . . . . .
O00R O 0.2827(3) 0.5234(4) 0.6784(4) 0.0675(18) Uani 1 1 d . . . . .
O00S O 0.6903(3) 0.4923(3) 0.4453(4) 0.0646(17) Uani 1 1 d . . . . .
O00T O 0.4284(3) 0.7615(4) 0.3219(4) 0.0700(18) Uani 1 1 d . . . . .
O00U O 0.7346(3) 0.5774(4) 0.4851(4) 0.074(2) Uani 1 1 d . . . . .
O00V O 0.3188(3) 0.6950(4) 0.4054(4) 0.077(2) Uani 1 1 d . . . . .
O00W O 0.4332(3) 0.3725(3) 0.7384(4) 0.0641(17) Uani 1 1 d . . . . .
O00X O 0.5719(3) 0.7413(4) 0.4819(4) 0.074(2) Uani 1 1 d . . . . .
O00Y O 0.3613(3) 0.4732(4) 0.7860(4) 0.0689(18) Uani 1 1 d . . . . .
O00Z O 0.4532(3) 0.7096(4) 0.2141(4) 0.0729(19) Uani 1 1 d . . . . .
O010 O 0.6444(4) 0.6254(4) 0.5891(5) 0.084(2) Uani 1 1 d . . . . .
O011 O 0.3237(4) 0.6576(4) 0.5928(4) 0.085(2) Uani 1 1 d . . . . .
O012 O 0.3887(5) 0.6161(4) 0.7205(4) 0.102(3) Uani 1 1 d . . . . .
C013 C 0.3148(5) 0.4724(5) 0.8418(5) 0.058(2) Uani 1 1 d . . . . .
O014 O 0.3302(4) 0.6637(5) 0.2765(4) 0.100(3) Uani 1 1 d . . . . .
C015 C 0.7965(5) 0.5899(5) 0.4815(6) 0.069(3) Uani 1 1 d . . . . .
C016 C 0.8371(5) 0.6221(6) 0.4150(6) 0.073(3) Uani 1 1 d . . . . .
C017 C 0.7703(5) 0.7271(6) 0.3121(6) 0.065(3) Uani 1 1 d . . . . .
C018 C 0.5855(5) 0.8177(7) 0.5330(6) 0.075(3) Uani 1 1 d . . . . .
C019 C 0.2601(5) 0.4382(6) 0.8559(5) 0.067(3) Uani 1 1 d . . . . .
C01A C 0.8239(5) 0.5783(5) 0.5385(6) 0.072(3) Uani 1 1 d . . . . .
C01B C 0.8960(5) 0.6373(6) 0.4109(8) 0.084(4) Uani 1 1 d . . . . .
H01B H 0.9218 0.6560 0.3671 0.101 Uiso 1 1 calc R U . . .
C01C C 0.5839(4) 0.8035(5) 0.4764(6) 0.067(3) Uani 1 1 d . . . . .
C01E C 0.6800(5) 0.8186(5) 0.3105(6) 0.074(3) Uani 1 1 d . . . . .
C01F C 0.6775(6) 0.6473(6) 0.6205(6) 0.076(3) Uani 1 1 d . . . . .
C01G C 0.4323(5) 0.8288(5) 0.3096(5) 0.064(3) Uani 1 1 d . . . . .
C01H C 0.7068(6) 0.7468(6) 0.3374(6) 0.072(3) Uani 1 1 d . . . . .
C01I C 0.8872(6) 0.5954(7) 0.5286(8) 0.090(4) Uani 1 1 d . . . . .
H01I H 0.9070 0.5838 0.5676 0.108 Uiso 1 1 calc R U . . .
C01K C 0.5988(5) 0.8576(6) 0.4119(7) 0.079(3) Uani 1 1 d . . . . .
C01L C 0.9219(6) 0.6276(7) 0.4662(9) 0.093(4) Uani 1 1 d . . . . .
C01M C 0.7407(5) 0.6164(6) 0.6353(6) 0.072(3) Uani 1 1 d . . . . .
C01N C 0.1721(5) 0.5608(6) 0.6499(6) 0.072(3) Uani 1 1 d . . . . .
C12 C 0.2693(9) 0.6999(6) 0.6027(8) 0.109(4) Uani 1 1 d . U . . .
C01P C 0.8091(6) 0.7789(7) 0.2676(7) 0.088(4) Uani 1 1 d . . . . .
H01P H 0.8537 0.7640 0.2516 0.106 Uiso 1 1 calc R U . . .
C01Q C 0.3232(6) 0.4998(7) 0.8857(6) 0.080(3) Uani 1 1 d . . . . .
C01R C 0.4734(6) 0.8690(5) 0.2498(6) 0.074(3) Uani 1 1 d . . . . .
C01S C 0.1933(4) 0.4582(7) 0.7505(7) 0.077(3) Uani 1 1 d . . . . .
C01T C 0.7865(6) 0.8511(7) 0.2453(8) 0.099(4) Uani 1 1 d . . . . .
C01U C 0.2178(5) 0.5146(5) 0.6906(6) 0.068(3) Uani 1 1 d . . . . .
C01V C 0.4645(6) 0.8326(6) 0.1457(6) 0.083(3) Uani 1 1 d . . . . .
C53 C 0.2700(5) 0.7441(8) 0.3950(6) 0.085(4) Uani 1 1 d . . . . .
C01X C 0.6492(6) 0.7095(7) 0.6326(7) 0.085(3) Uani 1 1 d . . . . .
C01Y C 0.3968(7) 0.8627(6) 0.3522(6) 0.084(3) Uani 1 1 d . . . . .
C01Z C 0.0801(5) 0.4947(8) 0.7255(8) 0.092(4) Uani 1 1 d . . . . .
C020 C 0.4407(5) 0.7696(6) 0.1589(5) 0.069(3) Uani 1 1 d . . . . .
C021 C 0.1268(6) 0.4520(8) 0.7680(7) 0.093(4) Uani 1 1 d . . . . .
H021 H 0.1121 0.4170 0.8110 0.112 Uiso 1 1 calc R U . . .
C023 C 0.2886(5) 0.7115(8) 0.1671(8) 0.103(5) Uani 1 1 d . . . . .
C024 C 0.7196(6) 0.8690(6) 0.2659(7) 0.087(4) Uani 1 1 d . . . . .
H024 H 0.7003 0.9176 0.2487 0.104 Uiso 1 1 calc R U . . .
C10 C 0.6029(6) 0.8837(7) 0.5236(8) 0.094(3) Uani 1 1 d . U . . .
H10 H 0.6037 0.8929 0.5622 0.113 Uiso 1 1 calc R U . . .
C9 C 0.6150(6) 0.9206(6) 0.4039(8) 0.098(4) Uani 1 1 d . U . . .
H9 H 0.6241 0.9558 0.3593 0.118 Uiso 1 1 calc R U . . .
C027 C 0.2784(5) 0.6918(7) 0.2400(8) 0.090(4) Uani 1 1 d . . . . .
C028 C 0.4743(7) 0.9417(6) 0.2348(7) 0.089(4) Uani 1 1 d . . . . .
H028 H 0.5009 0.9687 0.1944 0.107 Uiso 1 1 calc R U . . .
C029 C 0.4378(7) 0.9740(7) 0.2771(8) 0.097(4) Uani 1 1 d . . . . .
C17 C 0.2118(6) 0.7467(9) 0.3751(8) 0.116(6) Uani 1 1 d . . . . .
C02B C 0.6867(7) 0.7376(8) 0.6608(8) 0.101(4) Uani 1 1 d . . . . .
H02B H 0.6671 0.7784 0.6704 0.121 Uiso 1 1 calc R U . . .
C02C C 0.3977(6) 0.7746(7) 0.1141(6) 0.083(3) Uani 1 1 d . . . . .
C02D C 0.3828(7) 0.8380(9) 0.0616(7) 0.104(4) Uani 1 1 d . . . . .
H02D H 0.3554 0.8403 0.0315 0.125 Uiso 1 1 calc R U . . .
C02E C 0.1065(5) 0.5510(8) 0.6629(7) 0.094(4) Uani 1 1 d . . . . .
H02E H 0.0780 0.5813 0.6307 0.113 Uiso 1 1 calc R U . . .
C80 C 0.0104(6) 0.4833(11) 0.7462(9) 0.125(5) Uani 1 1 d D U . . .
C02G C 0.3997(9) 0.9310(6) 0.3376(7) 0.128(7) Uani 1 1 d . . . . .
H02G H 0.3754 0.9514 0.3688 0.153 Uiso 1 1 calc R U . . .
C02H C 0.7740(7) 0.6444(8) 0.6628(9) 0.107(5) Uani 1 1 d . . . . .
H02H H 0.8163 0.6204 0.6749 0.128 Uiso 1 1 calc R U . . .
C02I C 0.2698(8) 0.5030(8) 0.9394(7) 0.105(5) Uani 1 1 d . . . . .
H02I H 0.2732 0.5269 0.9666 0.126 Uiso 1 1 calc R U . . .
C11 C 0.2071(10) 0.6932(7) 0.5977(8) 0.125(4) Uani 1 1 d . U . . .
C13 C 0.2731(9) 0.7543(6) 0.6243(8) 0.117(4) Uani 1 1 d . U . . .
C02L C 0.3648(8) 0.6581(7) 0.7564(8) 0.105(5) Uani 1 1 d . . . . .
C02N C 0.3492(9) 0.7292(6) 0.7199(8) 0.116(6) Uani 1 1 d . . . . .
C31 C 0.2745(7) 0.8059(8) 0.4035(7) 0.111(5) Uani 1 1 d . . . . .
C8 C 0.6185(7) 0.9340(7) 0.4590(9) 0.103(3) Uani 1 1 d . U . . .
C02Q C 0.7478(7) 0.7076(8) 0.6738(9) 0.107(5) Uani 1 1 d . . . . .
C02R C 0.2096(8) 0.4385(9) 0.9106(7) 0.112(5) Uani 1 1 d . . . . .
H02R H 0.1722 0.4155 0.9193 0.135 Uiso 1 1 calc R U . . .
C02S C 0.2156(5) 0.6973(9) 0.2744(7) 0.111(5) Uani 1 1 d . . . . .
C52 C 0.8324(9) 0.9063(9) 0.2017(10) 0.137(6) Uani 1 1 d D U . . .
C95 C 0.9915(7) 0.6511(11) 0.4619(11) 0.135(5) Uani 1 1 d D U . . .
C98 C 1.0059(8) 0.7056(12) 0.3919(11) 0.135(6) Uani 0.878(17) 1 d D U P A 1
H98A H 1.0136 0.6842 0.3584 0.203 Uiso 0.878(17) 1 d R U P A 1
H98B H 1.0461 0.7237 0.3894 0.203 Uiso 0.878(17) 1 d R U P A 1
H98C H 0.9691 0.7449 0.3819 0.203 Uiso 0.878(17) 1 d R U P A 1
C02W C 0.4458(8) 0.8953(7) 0.0921(7) 0.098(4) Uani 1 1 d . . . . .
H02W H 0.4622 0.9370 0.0849 0.117 Uiso 1 1 calc R U . . .
C28 C 0.6850(17) 1.027(2) 0.3853(14) 0.134(10) Uani 0.55(2) 1 d D U P B 1
H28A H 0.7243 0.9935 0.4022 0.200 Uiso 0.55(2) 1 d R U P B 1
H28B H 0.6943 1.0756 0.3674 0.200 Uiso 0.55(2) 1 d R U P B 1
H28C H 0.6738 1.0177 0.3489 0.200 Uiso 0.55(2) 1 d R U P B 1
C02Y C 0.2139(7) 0.4723(9) 0.9523(8) 0.107(5) Uani 1 1 d . . . . .
C96 C 0.1543(12) 0.7872(9) 0.6333(10) 0.152(5) Uani 1 1 d D U . . .
C65 C 0.1694(6) 0.7481(10) 0.1668(8) 0.126(6) Uani 1 1 d D . . . .
C97 C 0.2166(11) 0.7993(8) 0.6343(9) 0.139(5) Uani 1 1 d . U . . .
H97 H 0.2202 0.8395 0.6420 0.167 Uiso 1 1 calc R U . . .
C033 C 0.2356(8) 0.7369(10) 0.1335(9) 0.130(6) Uani 1 1 d . . . . .
H033 H 0.2427 0.7478 0.0860 0.157 Uiso 1 1 calc R U . . .
C92 C 0.9837(9) 0.6839(12) 0.5120(11) 0.132(6) Uani 0.878(17) 1 d D U P A 1
H92A H 0.9537 0.7291 0.4973 0.197 Uiso 0.878(17) 1 d R U P A 1
H92B H 1.0273 0.6930 0.5130 0.197 Uiso 0.878(17) 1 d R U P A 1
H92C H 0.9654 0.6525 0.5577 0.197 Uiso 0.878(17) 1 d R U P A 1
C101 C 0.1508(10) 0.7363(8) 0.6110(9) 0.143(5) Uani 1 1 d . U . . .
H101 H 0.1091 0.7309 0.6048 0.172 Uiso 1 1 calc R U . . .
C29 C 0.6348(8) 1.0074(7) 0.4501(8) 0.122(4) Uani 1 1 d D U . . .
C94 C 1.0376(8) 0.5812(12) 0.4881(13) 0.145(7) Uani 0.878(17) 1 d D U P A 1
H94A H 1.0172 0.5485 0.5319 0.218 Uiso 0.878(17) 1 d R U P A 1
H94B H 1.0779 0.5930 0.4942 0.218 Uiso 0.878(17) 1 d R U P A 1
H94C H 1.0492 0.5586 0.4553 0.218 Uiso 0.878(17) 1 d R U P A 1
C038 C 0.3628(8) 0.6301(8) 0.8277(8) 0.104(5) Uani 1 1 d . . . . .
C039 C 0.3434(9) 0.6760(9) 0.8607(9) 0.117(5) Uani 1 1 d . . . . .
H03A H 0.3078 0.6564 0.8987 0.140 Uiso 1 1 calc R U . . .
H03B H 0.3816 0.6736 0.8815 0.140 Uiso 1 1 calc R U . . .
C54 C 0.2255(8) 0.8663(10) 0.3905(9) 0.140(7) Uani 1 1 d . . . . .
H54 H 0.2327 0.9066 0.3959 0.168 Uiso 1 1 calc R U . . .
C48 C 0.4455(12) 1.0508(7) 0.2581(9) 0.144(6) Uani 1 1 d D U . . .
C21 C 0.1650(7) 0.8088(14) 0.3627(11) 0.157(9) Uani 1 1 d . . . . .
H21 H 0.1266 0.8083 0.3467 0.188 Uiso 1 1 calc R U . . .
C100 C 0.4067(8) 0.9001(9) 0.0508(7) 0.107(4) Uani 1 1 d D . . . .
C03E C 0.1632(6) 0.7273(9) 0.2362(9) 0.121(6) Uani 1 1 d . . . . .
H03E H 0.1199 0.7338 0.2601 0.145 Uiso 1 1 calc R U . . .
C19 C 0.1668(11) 0.8683(13) 0.3701(11) 0.167(11) Uani 1 1 d D . . . .
C63 C 0.3764(10) 0.9717(9) -0.0049(9) 0.133(5) Uani 1 1 d D U . . .
C03J C 0.3211(12) 0.7469(7) 0.8268(9) 0.146(8) Uani 1 1 d . . . . .
C03L C 0.3299(12) 0.7724(8) 0.7591(8) 0.136(7) Uani 1 1 d . . . . .
C27 C 0.1119(8) 0.7837(13) 0.1275(11) 0.185(9) Uani 1 1 d D U . . .
C79 C -0.0033(15) 0.437(3) 0.709(2) 0.118(8) Uani 0.44(2) 1 d D U P C 1
H79A H -0.0459 0.4190 0.7311 0.177 Uiso 0.44(2) 1 d R U P C 1
H79B H 0.0318 0.3961 0.7119 0.177 Uiso 0.44(2) 1 d R U P C 1
H79C H -0.0056 0.4680 0.6614 0.177 Uiso 0.44(2) 1 d R U P C 1
C1 C 0.7888(9) 0.7367(13) 0.7045(15) 0.188(9) Uani 1 1 d D U . . .
C84 C 0.1631(11) 0.4721(16) 1.0133(11) 0.166(7) Uani 1 1 d D U . . .
C89 C 0.0961(15) 0.466(2) 1.0006(19) 0.169(9) Uani 0.74(2) 1 d D U P D 1
H89A H 0.0971 0.4152 1.0136 0.253 Uiso 0.74(2) 1 d R U P D 1
H89B H 0.0899 0.4921 0.9527 0.253 Uiso 0.74(2) 1 d R U P D 1
H89C H 0.0593 0.4832 1.0293 0.253 Uiso 0.74(2) 1 d R U P D 1
C37 C 0.6833(14) 0.9921(13) 0.5022(14) 0.120(7) Uani 0.55(2) 1 d D U P B 1
H37A H 0.6591 0.9820 0.5485 0.180 Uiso 0.55(2) 1 d R U P B 1
H37B H 0.7059 1.0336 0.4874 0.180 Uiso 0.55(2) 1 d R U P B 1
H37C H 0.7162 0.9508 0.5018 0.180 Uiso 0.55(2) 1 d R U P B 1
C32 C 0.5790(15) 1.041(2) 0.484(2) 0.125(7) Uani 0.55(2) 1 d D U P B 1
H32A H 0.5426 1.0636 0.4574 0.187 Uiso 0.55(2) 1 d R U P B 1
H32B H 0.5943 1.0776 0.4924 0.187 Uiso 0.55(2) 1 d R U P B 1
H32C H 0.5633 1.0048 0.5282 0.187 Uiso 0.55(2) 1 d R U P B 1
C77 C -0.0330(15) 0.5617(17) 0.729(3) 0.136(9) Uani 0.44(2) 1 d D U P C 1
H77A H -0.0233 0.5897 0.6796 0.204 Uiso 0.44(2) 1 d R U P C 1
H77B H -0.0229 0.5864 0.7537 0.204 Uiso 0.44(2) 1 d R U P C 1
H77C H -0.0801 0.5560 0.7411 0.204 Uiso 0.44(2) 1 d R U P C 1
C40 C 0.0901(12) 0.8402(10) 0.6471(12) 0.169(6) Uani 1 1 d D U . . .
C78 C -0.0056(16) 0.438(2) 0.8212(14) 0.130(8) Uani 0.44(2) 1 d D U P C 1
H78A H -0.0510 0.4275 0.8310 0.195 Uiso 0.44(2) 1 d R U P C 1
H78B H -0.0020 0.4645 0.8477 0.195 Uiso 0.44(2) 1 d R U P C 1
H78C H 0.0254 0.3936 0.8337 0.195 Uiso 0.44(2) 1 d R U P C 1
C47 C 0.403(3) 1.0940(15) 0.2056(16) 0.146(9) Uani 0.466(19) 1 d D U P E 1
H47A H 0.4131 1.0755 0.1697 0.219 Uiso 0.466(19) 1 d R U P E 1
H47B H 0.4062 1.1449 0.1853 0.219 Uiso 0.466(19) 1 d R U P E 1
H47C H 0.3576 1.0868 0.2295 0.219 Uiso 0.466(19) 1 d R U P E 1
C90 C 0.1854(15) 0.450(2) 1.0761(13) 0.174(9) Uani 0.74(2) 1 d D U P D 1
H90A H 0.1498 0.4682 1.1047 0.261 Uiso 0.74(2) 1 d R U P D 1
H90B H 0.2261 0.4685 1.0706 0.261 Uiso 0.74(2) 1 d R U P D 1
H90C H 0.1931 0.3976 1.0978 0.261 Uiso 0.74(2) 1 d R U P D 1
C3 C 0.8488(18) 0.679(2) 0.741(3) 0.197(10) Uani 0.568(19) 1 d D U P F 1
H3A H 0.8791 0.7055 0.7453 0.296 Uiso 0.568(19) 1 d R U P F 1
H3B H 0.8721 0.6536 0.7117 0.296 Uiso 0.568(19) 1 d R U P F 1
H3C H 0.8331 0.6443 0.7862 0.296 Uiso 0.568(19) 1 d R U P F 1
C50 C 0.403(3) 1.069(2) 0.3277(15) 0.141(9) Uani 0.466(19) 1 d D U P E 1
H50A H 0.3773 1.0307 0.3582 0.212 Uiso 0.466(19) 1 d R U P E 1
H50B H 0.3726 1.1141 0.3117 0.212 Uiso 0.466(19) 1 d R U P E 1
H50C H 0.4342 1.0739 0.3523 0.212 Uiso 0.466(19) 1 d R U P E 1
C61 C 0.2936(12) 0.8009(11) 0.8685(11) 0.153(6) Uani 1 1 d D U . . .
C88 C 0.1408(16) 0.5667(19) 0.9933(16) 0.181(10) Uani 0.74(2) 1 d D U P D 1
H88A H 0.1685 0.5928 0.9510 0.271 Uiso 0.74(2) 1 d R U P D 1
H88B H 0.1476 0.5780 1.0303 0.271 Uiso 0.74(2) 1 d R U P D 1
H88C H 0.0940 0.5807 0.9872 0.271 Uiso 0.74(2) 1 d R U P D 1
C5 C 0.7415(15) 0.746(2) 0.7729(18) 0.195(11) Uani 0.568(19) 1 d D U P F 1
H5A H 0.7159 0.7073 0.8016 0.293 Uiso 0.568(19) 1 d R U P F 1
H5B H 0.7111 0.7906 0.7546 0.293 Uiso 0.568(19) 1 d R U P F 1
H5C H 0.7692 0.7521 0.8003 0.293 Uiso 0.568(19) 1 d R U P F 1
C7 C 0.7953(17) 0.8180(16) 0.6558(18) 0.186(10) Uani 0.568(19) 1 d D U P F 1
H7A H 0.8262 0.8366 0.6693 0.279 Uiso 0.568(19) 1 d R U P F 1
H7B H 0.7519 0.8479 0.6552 0.279 Uiso 0.568(19) 1 d R U P F 1
H7C H 0.8124 0.8181 0.6102 0.279 Uiso 0.568(19) 1 d R U P F 1
C45 C 0.5141(17) 1.0613(17) 0.246(3) 0.150(9) Uani 0.466(19) 1 d D U P E 1
H45A H 0.5316 1.0404 0.2890 0.225 Uiso 0.466(19) 1 d R U P E 1
H45B H 0.5166 1.1125 0.2245 0.225 Uiso 0.466(19) 1 d R U P E 1
H45C H 0.5404 1.0386 0.2153 0.225 Uiso 0.466(19) 1 d R U P E 1
C2 C 0.8606(16) 0.752(3) 0.656(3) 0.188(11) Uani 0.432(19) 1 d D U P F 2
H2A H 0.8741 0.7923 0.6589 0.283 Uiso 0.432(19) 1 d R U P F 2
H2B H 0.8577 0.7638 0.6079 0.283 Uiso 0.432(19) 1 d R U P F 2
H2C H 0.8935 0.7098 0.6718 0.283 Uiso 0.432(19) 1 d R U P F 2
C6 C 0.761(3) 0.817(2) 0.698(4) 0.199(11) Uani 0.432(19) 1 d D U P F 2
H6A H 0.7146 0.8232 0.7186 0.298 Uiso 0.432(19) 1 d R U P F 2
H6B H 0.7662 0.8453 0.6493 0.298 Uiso 0.432(19) 1 d R U P F 2
H6C H 0.7884 0.8316 0.7195 0.298 Uiso 0.432(19) 1 d R U P F 2
C4 C 0.795(3) 0.661(2) 0.773(2) 0.204(11) Uani 0.432(19) 1 d D U P F 2
H4A H 0.8419 0.6398 0.7682 0.306 Uiso 0.432(19) 1 d R U P F 2
H4B H 0.7677 0.6311 0.7689 0.306 Uiso 0.432(19) 1 d R U P F 2
H4C H 0.7817 0.6646 0.8171 0.306 Uiso 0.432(19) 1 d R U P F 2
C46 C 0.467(3) 1.0916(14) 0.1870(15) 0.150(9) Uani 0.534(19) 1 d D U P E 2
H46A H 0.5153 1.0835 0.1764 0.225 Uiso 0.534(19) 1 d R U P E 2
H46B H 0.4516 1.1423 0.1764 0.225 Uiso 0.534(19) 1 d R U P E 2
H46C H 0.4474 1.0764 0.1596 0.225 Uiso 0.534(19) 1 d R U P E 2
C49 C 0.390(2) 1.0864(16) 0.2918(19) 0.141(8) Uani 0.534(19) 1 d D U P E 2
H49A H 0.3493 1.0695 0.2941 0.211 Uiso 0.534(19) 1 d R U P E 2
H49B H 0.3857 1.1381 0.2668 0.211 Uiso 0.534(19) 1 d R U P E 2
H49C H 0.3980 1.0742 0.3382 0.211 Uiso 0.534(19) 1 d R U P E 2
C44 C 0.500(2) 1.0543(15) 0.307(2) 0.146(8) Uani 0.534(19) 1 d D U P E 2
H44A H 0.4713 1.0573 0.3483 0.219 Uiso 0.534(19) 1 d R U P E 2
H44B H 0.5202 1.0977 0.2814 0.219 Uiso 0.534(19) 1 d R U P E 2
H44C H 0.5342 1.0130 0.3196 0.219 Uiso 0.534(19) 1 d R U P E 2
C30 C 0.5874(13) 1.0658(12) 0.4020(16) 0.113(7) Uani 0.45(2) 1 d D U P B 2
H30A H 0.6055 1.0727 0.3546 0.169 Uiso 0.45(2) 1 d R U P B 2
H30B H 0.5829 1.1107 0.4074 0.169 Uiso 0.45(2) 1 d R U P B 2
H30C H 0.5437 1.0503 0.4138 0.169 Uiso 0.45(2) 1 d R U P B 2
C36 C 0.604(2) 1.036(2) 0.502(2) 0.116(7) Uani 0.45(2) 1 d D U P B 2
H36A H 0.5556 1.0421 0.5074 0.175 Uiso 0.45(2) 1 d R U P B 2
H36B H 0.6189 1.0814 0.4887 0.175 Uiso 0.45(2) 1 d R U P B 2
H36C H 0.6193 1.0015 0.5445 0.175 Uiso 0.45(2) 1 d R U P B 2
C38 C 0.6952(11) 1.032(3) 0.3976(17) 0.121(9) Uani 0.45(2) 1 d D U P B 2
H38A H 0.7331 1.0324 0.4167 0.181 Uiso 0.45(2) 1 d R U P B 2
H38B H 0.6788 1.0808 0.3684 0.181 Uiso 0.45(2) 1 d R U P B 2
H38C H 0.7092 1.0028 0.3707 0.181 Uiso 0.45(2) 1 d R U P B 2
C55 C 0.9011(14) 0.8812(19) 0.184(2) 0.141(9) Uani 0.534(18) 1 d D U P G 1
H55A H 0.9113 0.8532 0.2301 0.212 Uiso 0.534(18) 1 d R U P G 1
H55B H 0.9265 0.9212 0.1615 0.212 Uiso 0.534(18) 1 d R U P G 1
H55C H 0.9130 0.8510 0.1577 0.212 Uiso 0.534(18) 1 d R U P G 1
C42 C 0.8252(18) 0.9558(17) 0.2376(17) 0.140(8) Uani 0.534(18) 1 d D U P G 1
H42A H 0.7800 0.9807 0.2425 0.211 Uiso 0.534(18) 1 d R U P G 1
H42B H 0.8563 0.9906 0.2144 0.211 Uiso 0.534(18) 1 d R U P G 1
H42C H 0.8368 0.9240 0.2828 0.211 Uiso 0.534(18) 1 d R U P G 1
C25 C 0.7971(16) 0.9609(18) 0.1431(17) 0.137(9) Uani 0.534(18) 1 d D U P G 1
H25A H 0.7907 0.9412 0.1120 0.206 Uiso 0.534(18) 1 d R U P G 1
H25B H 0.8247 0.9990 0.1181 0.206 Uiso 0.534(18) 1 d R U P G 1
H25C H 0.7539 0.9802 0.1621 0.206 Uiso 0.534(18) 1 d R U P G 1
C57 C 0.3937(15) 1.0363(11) 0.0040(12) 0.137(7) Uani 0.797(17) 1 d D U P H 1
H57A H 0.3737 1.0342 0.0498 0.205 Uiso 0.797(17) 1 d R U P H 1
H57B H 0.3744 1.0804 -0.0302 0.205 Uiso 0.797(17) 1 d R U P H 1
H57C H 0.4417 1.0354 -0.0020 0.205 Uiso 0.797(17) 1 d R U P H 1
C66 C 0.4066(14) 0.9689(12) -0.0706(10) 0.132(6) Uani 0.797(17) 1 d D U P H 1
H66A H 0.4545 0.9528 -0.0721 0.199 Uiso 0.797(17) 1 d R U P H 1
H66B H 0.3987 1.0169 -0.1057 0.199 Uiso 0.797(17) 1 d R U P H 1
H66C H 0.3860 0.9364 -0.0788 0.199 Uiso 0.797(17) 1 d R U P H 1
C67 C 0.3008(11) 0.9781(13) 0.0068(12) 0.146(7) Uani 0.797(17) 1 d D U P H 1
H67A H 0.2850 0.9466 -0.0073 0.219 Uiso 0.797(17) 1 d R U P H 1
H67B H 0.2834 1.0277 -0.0192 0.219 Uiso 0.797(17) 1 d R U P H 1
H67C H 0.2854 0.9663 0.0556 0.219 Uiso 0.797(17) 1 d R U P H 1
C16 C 0.795(2) 0.9813(15) 0.184(3) 0.152(10) Uani 0.466(18) 1 d D U P G 2
H16A H 0.7624 0.9977 0.1524 0.228 Uiso 0.466(18) 1 d R U P G 2
H16B H 0.8288 1.0130 0.1650 0.228 Uiso 0.466(18) 1 d R U P G 2
H16C H 0.7724 0.9816 0.2281 0.228 Uiso 0.466(18) 1 d R U P G 2
C56 C 0.8943(15) 0.888(2) 0.233(2) 0.136(9) Uani 0.466(18) 1 d D U P G 2
H56A H 0.8812 0.8583 0.2813 0.204 Uiso 0.466(18) 1 d R U P G 2
H56B H 0.9043 0.9333 0.2298 0.204 Uiso 0.466(18) 1 d R U P G 2
H56C H 0.9338 0.8636 0.2142 0.204 Uiso 0.466(18) 1 d R U P G 2
C14 C 0.865(2) 0.893(2) 0.1417(17) 0.142(9) Uani 0.466(18) 1 d D U P G 2
H14A H 0.9126 0.8800 0.1433 0.213 Uiso 0.466(18) 1 d R U P G 2
H14B H 0.8567 0.9352 0.1003 0.213 Uiso 0.466(18) 1 d R U P G 2
H14C H 0.8476 0.8532 0.1412 0.213 Uiso 0.466(18) 1 d R U P G 2
C18 C 0.3331(17) 0.8611(14) 0.8329(14) 0.142(8) Uani 0.74(2) 1 d D U P I 1
H18A H 0.3037 0.9066 0.8231 0.213 Uiso 0.74(2) 1 d R U P I 1
H18B H 0.3580 0.8585 0.7900 0.213 Uiso 0.74(2) 1 d R U P I 1
H18C H 0.3643 0.8572 0.8619 0.213 Uiso 0.74(2) 1 d R U P I 1
C23 C 0.2936(16) 0.7692(12) 0.9367(11) 0.136(7) Uani 0.74(2) 1 d D U P I 1
H23A H 0.3397 0.7487 0.9428 0.203 Uiso 0.74(2) 1 d R U P I 1
H23B H 0.2654 0.7316 0.9598 0.203 Uiso 0.74(2) 1 d R U P I 1
H23C H 0.2790 0.8053 0.9561 0.203 Uiso 0.74(2) 1 d R U P I 1
C86 C 0.2236(13) 0.8282(17) 0.8527(16) 0.163(8) Uani 0.74(2) 1 d D U P I 1
H86A H 0.1969 0.8452 0.8873 0.244 Uiso 0.74(2) 1 d R U P I 1
H86B H 0.2044 0.7894 0.8532 0.244 Uiso 0.74(2) 1 d R U P I 1
H86C H 0.2239 0.8673 0.8077 0.244 Uiso 0.74(2) 1 d R U P I 1
C51 C 0.342(5) 1.022(4) 0.029(4) 0.141(10) Uani 0.203(17) 1 d D U P H 2
H51A H 0.3712 1.0419 0.0433 0.211 Uiso 0.203(17) 1 d R U P H 2
H51B H 0.3247 0.9818 0.0678 0.211 Uiso 0.203(17) 1 d R U P H 2
H51C H 0.3049 1.0590 0.0112 0.211 Uiso 0.203(17) 1 d R U P H 2
C99 C 0.435(3) 1.017(2) -0.038(3) 0.138(10) Uani 0.203(17) 1 d D U P H 2
H99A H 0.4618 1.0134 -0.0048 0.206 Uiso 0.203(17) 1 d R U P H 2
H99B H 0.4205 1.0675 -0.0644 0.206 Uiso 0.203(17) 1 d R U P H 2
H99C H 0.4625 0.9954 -0.0690 0.206 Uiso 0.203(17) 1 d R U P H 2
C62 C 0.361(5) 0.950(4) -0.054(3) 0.135(10) Uani 0.203(17) 1 d D U P H 2
H62A H 0.3783 0.9598 -0.1023 0.202 Uiso 0.203(17) 1 d R U P H 2
H62B H 0.3177 0.9790 -0.0504 0.202 Uiso 0.203(17) 1 d R U P H 2
H62C H 0.3555 0.8991 -0.0302 0.202 Uiso 0.203(17) 1 d R U P H 2
C74 C 0.2252(19) 0.780(4) 0.896(4) 0.155(10) Uani 0.26(2) 1 d D U P I 2
H74A H 0.1873 0.8149 0.8772 0.233 Uiso 0.26(2) 1 d R U P I 2
H74B H 0.2258 0.7775 0.9417 0.233 Uiso 0.26(2) 1 d R U P I 2
H74C H 0.2213 0.7336 0.8987 0.233 Uiso 0.26(2) 1 d R U P I 2
C26 C 0.344(2) 0.771(4) 0.906(4) 0.148(10) Uani 0.26(2) 1 d D U P I 2
H26A H 0.3377 0.7993 0.9334 0.222 Uiso 0.26(2) 1 d R U P I 2
H26B H 0.3828 0.7835 0.8704 0.222 Uiso 0.26(2) 1 d R U P I 2
H26C H 0.3508 0.7206 0.9347 0.222 Uiso 0.26(2) 1 d R U P I 2
C22 C 0.304(5) 0.870(3) 0.810(4) 0.153(11) Uani 0.26(2) 1 d D U P I 2
H22A H 0.2776 0.9085 0.8222 0.229 Uiso 0.26(2) 1 d R U P I 2
H22B H 0.2915 0.8722 0.7684 0.229 Uiso 0.26(2) 1 d R U P I 2
H22C H 0.3513 0.8739 0.8018 0.229 Uiso 0.26(2) 1 d R U P I 2
C72 C 0.113(3) 0.980(3) 0.385(3) 0.215(14) Uani 0.43(2) 1 d D U P J 1
H72A H 0.0696 0.9986 0.4046 0.322 Uiso 0.43(2) 1 d R U P J 1
H72B H 0.1336 1.0201 0.3481 0.322 Uiso 0.43(2) 1 d R U P J 1
H72C H 0.1415 0.9556 0.4203 0.322 Uiso 0.43(2) 1 d R U P J 1
C70 C 0.1205(14) 0.9339(14) 0.3527(15) 0.216(11) Uani 1 1 d D U . . .
C69 C 0.0430(19) 0.905(3) 0.363(4) 0.222(14) Uani 0.43(2) 1 d D U P J 1
H69A H 0.0412 0.8708 0.3447 0.333 Uiso 0.43(2) 1 d R U P J 1
H69B H 0.0045 0.9426 0.3537 0.333 Uiso 0.43(2) 1 d R U P J 1
H69C H 0.0425 0.8811 0.4126 0.333 Uiso 0.43(2) 1 d R U P J 1
C73 C 0.130(3) 0.967(3) 0.2741(18) 0.218(14) Uani 0.43(2) 1 d D U P J 1
H73A H 0.0937 1.0072 0.2668 0.327 Uiso 0.43(2) 1 d R U P J 1
H73B H 0.1210 0.9336 0.2577 0.327 Uiso 0.43(2) 1 d R U P J 1
H73C H 0.1718 0.9847 0.2491 0.327 Uiso 0.43(2) 1 d R U P J 1
C71 C 0.080(2) 0.964(3) 0.294(2) 0.228(13) Uani 0.57(2) 1 d D U P J 2
H71A H 0.0547 0.9283 0.3317 0.341 Uiso 0.57(2) 1 d R U P J 2
H71B H 0.1002 0.9465 0.2586 0.341 Uiso 0.57(2) 1 d R U P J 2
H71C H 0.0495 1.0083 0.2757 0.341 Uiso 0.57(2) 1 d R U P J 2
C20 C 0.055(2) 0.905(2) 0.422(2) 0.215(13) Uani 0.57(2) 1 d D U P J 2
H20A H 0.0711 0.8557 0.4501 0.323 Uiso 0.57(2) 1 d R U P J 2
H20B H 0.0093 0.9078 0.4153 0.323 Uiso 0.57(2) 1 d R U P J 2
H20C H 0.0554 0.9361 0.4446 0.323 Uiso 0.57(2) 1 d R U P J 2
C68 C 0.1371(18) 0.9977(18) 0.344(3) 0.207(13) Uani 0.57(2) 1 d D U P J 2
H68A H 0.1034 1.0281 0.3630 0.311 Uiso 0.57(2) 1 d R U P J 2
H68B H 0.1458 1.0221 0.2944 0.311 Uiso 0.57(2) 1 d R U P J 2
H68C H 0.1781 0.9880 0.3629 0.311 Uiso 0.57(2) 1 d R U P J 2
C76 C 0.0471(15) 0.788(3) 0.175(2) 0.182(12) Uani 0.500(19) 1 d D U P K 1
H76A H 0.0538 0.7914 0.2167 0.273 Uiso 0.500(19) 1 d R U P K 1
H76B H 0.0354 0.7415 0.1867 0.273 Uiso 0.500(19) 1 d R U P K 1
H76C H 0.0111 0.8254 0.1555 0.273 Uiso 0.500(19) 1 d R U P K 1
C24 C 0.135(2) 0.857(2) 0.070(2) 0.189(12) Uani 0.500(19) 1 d D U P K 1
H24A H 0.1079 0.8708 0.0341 0.284 Uiso 0.500(19) 1 d R U P K 1
H24B H 0.1822 0.8494 0.0506 0.284 Uiso 0.500(19) 1 d R U P K 1
H24C H 0.1280 0.8953 0.0861 0.284 Uiso 0.500(19) 1 d R U P K 1
C75 C 0.1037(15) 0.738(2) 0.089(2) 0.172(10) Uani 0.500(19) 1 d D U P K 1
H75A H 0.0809 0.7711 0.0510 0.258 Uiso 0.500(19) 1 d R U P K 1
H75B H 0.0789 0.6974 0.1164 0.258 Uiso 0.500(19) 1 d R U P K 1
H75C H 0.1485 0.7200 0.0720 0.258 Uiso 0.500(19) 1 d R U P K 1
C87 C 0.0907(19) 0.847(2) 0.147(2) 0.188(12) Uani 0.500(19) 1 d D U P K 2
H87A H 0.0444 0.8634 0.1395 0.282 Uiso 0.500(19) 1 d R U P K 2
H87B H 0.1168 0.8863 0.1198 0.282 Uiso 0.500(19) 1 d R U P K 2
H87C H 0.0929 0.8324 0.1955 0.282 Uiso 0.500(19) 1 d R U P K 2
C15 C 0.1389(17) 0.818(3) 0.0459(14) 0.180(11) Uani 0.500(19) 1 d D U P K 2
H15A H 0.1028 0.8524 0.0233 0.270 Uiso 0.500(19) 1 d R U P K 2
H15B H 0.1525 0.7810 0.0271 0.270 Uiso 0.500(19) 1 d R U P K 2
H15C H 0.1767 0.8420 0.0381 0.270 Uiso 0.500(19) 1 d R U P K 2
C85 C 0.0544(17) 0.741(3) 0.159(2) 0.167(11) Uani 0.500(19) 1 d D U P K 2
H85A H 0.0619 0.7012 0.2023 0.250 Uiso 0.500(19) 1 d R U P K 2
H85B H 0.0501 0.7232 0.1259 0.250 Uiso 0.500(19) 1 d R U P K 2
H85C H 0.0136 0.7725 0.1665 0.250 Uiso 0.500(19) 1 d R U P K 2
C82 C 0.154(4) 0.393(3) 1.053(3) 0.164(11) Uani 0.26(2) 1 d D U P D 2
H82A H 0.1199 0.3868 1.0931 0.246 Uiso 0.26(2) 1 d R U P D 2
H82B H 0.1948 0.3610 1.0663 0.246 Uiso 0.26(2) 1 d R U P D 2
H82C H 0.1380 0.3804 1.0207 0.246 Uiso 0.26(2) 1 d R U P D 2
C83 C 0.175(5) 0.506(6) 1.052(5) 0.176(12) Uani 0.26(2) 1 d D U P D 2
H83A H 0.1498 0.5538 1.0381 0.264 Uiso 0.26(2) 1 d R U P D 2
H83B H 0.2220 0.5094 1.0497 0.264 Uiso 0.26(2) 1 d R U P D 2
H83C H 0.1577 0.4770 1.0990 0.264 Uiso 0.26(2) 1 d R U P D 2
C81 C 0.077(2) 0.499(7) 1.000(5) 0.171(13) Uani 0.26(2) 1 d D U P D 2
H81A H 0.0807 0.5287 0.9509 0.256 Uiso 0.26(2) 1 d R U P D 2
H81B H 0.0520 0.5275 1.0256 0.256 Uiso 0.26(2) 1 d R U P D 2
H81C H 0.0544 0.4588 1.0104 0.256 Uiso 0.26(2) 1 d R U P D 2
C60 C -0.0323(11) 0.5424(18) 0.6891(14) 0.123(7) Uani 0.56(2) 1 d D U P C 2
H60A H -0.0154 0.5375 0.6455 0.185 Uiso 0.56(2) 1 d R U P C 2
H60B H -0.0295 0.5905 0.6838 0.185 Uiso 0.56(2) 1 d R U P C 2
H60C H -0.0786 0.5340 0.7034 0.185 Uiso 0.56(2) 1 d R U P C 2
C58 C 0.0063(13) 0.4036(15) 0.755(2) 0.128(7) Uani 0.56(2) 1 d D U P C 2
H58A H -0.0397 0.3998 0.7553 0.192 Uiso 0.56(2) 1 d R U P C 2
H58B H 0.0220 0.3674 0.7964 0.192 Uiso 0.56(2) 1 d R U P C 2
H58C H 0.0343 0.3962 0.7149 0.192 Uiso 0.56(2) 1 d R U P C 2
C59 C -0.0189(12) 0.502(2) 0.8072(17) 0.133(7) Uani 0.56(2) 1 d D U P C 2
H59A H -0.0605 0.4827 0.8299 0.199 Uiso 0.56(2) 1 d R U P C 2
H59B H -0.0271 0.5541 0.7934 0.199 Uiso 0.56(2) 1 d R U P C 2
H59C H 0.0138 0.4813 0.8386 0.199 Uiso 0.56(2) 1 d R U P C 2
C64 C 1.033(4) 0.617(6) 0.413(5) 0.136(10) Uani 0.122(17) 1 d D U P A 2
H64A H 1.0794 0.6155 0.4153 0.204 Uiso 0.122(17) 1 d R U P A 2
H64B H 1.0239 0.6453 0.3665 0.204 Uiso 0.122(17) 1 d R U P A 2
H64C H 1.0231 0.5688 0.4281 0.204 Uiso 0.122(17) 1 d R U P A 2
C91 C 0.971(5) 0.7290(19) 0.425(6) 0.131(10) Uani 0.122(17) 1 d D U P A 2
H91A H 0.9444 0.7379 0.3901 0.196 Uiso 0.122(17) 1 d R U P A 2
H91B H 1.0100 0.7530 0.4043 0.196 Uiso 0.122(17) 1 d R U P A 2
H91C H 0.9437 0.7473 0.4589 0.196 Uiso 0.122(17) 1 d R U P A 2
C93 C 1.024(6) 0.629(9) 0.523(4) 0.134(10) Uani 0.122(17) 1 d D U P A 2
H93A H 1.0429 0.5799 0.5496 0.201 Uiso 0.122(17) 1 d R U P A 2
H93B H 0.9852 0.6442 0.5513 0.201 Uiso 0.122(17) 1 d R U P A 2
H93C H 1.0569 0.6605 0.5083 0.201 Uiso 0.122(17) 1 d R U P A 2
C41 C 0.1037(18) 0.9190(13) 0.5850(18) 0.173(10) Uani 0.670(17) 1 d D U P L 1
H41A H 0.1050 0.9213 0.5392 0.260 Uiso 0.670(17) 1 d R U P L 1
H41B H 0.0663 0.9527 0.5947 0.260 Uiso 0.670(17) 1 d R U P L 1
H41C H 0.1452 0.9313 0.5876 0.260 Uiso 0.670(17) 1 d R U P L 1
C34 C 0.0261(15) 0.8191(16) 0.639(2) 0.170(9) Uani 0.670(17) 1 d D U P L 1
H34A H -0.0116 0.8525 0.6485 0.255 Uiso 0.670(17) 1 d R U P L 1
H34B H 0.0272 0.8211 0.5930 0.255 Uiso 0.670(17) 1 d R U P L 1
H34C H 0.0212 0.7707 0.6725 0.255 Uiso 0.670(17) 1 d R U P L 1
C35 C 0.0836(18) 0.8270(16) 0.7231(15) 0.170(8) Uani 0.670(17) 1 d D U P L 1
H35A H 0.1233 0.8394 0.7295 0.255 Uiso 0.670(17) 1 d R U P L 1
H35B H 0.0445 0.8591 0.7327 0.255 Uiso 0.670(17) 1 d R U P L 1
H35C H 0.0784 0.7778 0.7542 0.255 Uiso 0.670(17) 1 d R U P L 1
C33 C 0.123(3) 0.902(3) 0.643(4) 0.173(10) Uani 0.330(17) 1 d D U P L 2
H33A H 0.1652 0.9181 0.6191 0.260 Uiso 0.330(17) 1 d R U P L 2
H33B H 0.0870 0.9422 0.6336 0.260 Uiso 0.330(17) 1 d R U P L 2
H33C H 0.1238 0.8786 0.6922 0.260 Uiso 0.330(17) 1 d R U P L 2
C43 C 0.0689(19) 0.839(3) 0.578(2) 0.161(11) Uani 0.330(17) 1 d D U P L 2
H43A H 0.0394 0.8820 0.5786 0.241 Uiso 0.330(17) 1 d R U P L 2
H43B H 0.1053 0.8511 0.5401 0.241 Uiso 0.330(17) 1 d R U P L 2
H43C H 0.0439 0.8071 0.5736 0.241 Uiso 0.330(17) 1 d R U P L 2
C39 C 0.036(3) 0.789(3) 0.689(3) 0.171(10) Uani 0.330(17) 1 d D U P L 2
H39A H 0.0267 0.8065 0.7249 0.257 Uiso 0.330(17) 1 d R U P L 2
H39B H -0.0051 0.7929 0.6725 0.257 Uiso 0.330(17) 1 d R U P L 2
H39C H 0.0563 0.7386 0.7063 0.257 Uiso 0.330(17) 1 d R U P L 2

loop_
_atom_site_aniso_label
_atom_site_aniso_U_11
_atom_site_aniso_U_22
_atom_site_aniso_U_33
_atom_site_aniso_U_23
_atom_site_aniso_U_13
_atom_site_aniso_U_12
Ti1 0.0392(9) 0.0444(9) 0.0811(12) -0.0261(8) -0.0003(8) -0.0135(7)
Ti2 0.0393(9) 0.0468(9) 0.0849(12) -0.0229(9) -0.0006(8) -0.0142(7)
Ti3 0.0435(10) 0.0514(10) 0.0924(13) -0.0298(9) -0.0001(8) -0.0147(8)
Ti4 0.0351(9) 0.0509(10) 0.1063(14) -0.0326(9) -0.0024(8) -0.0185(7)
Ti5 0.0439(10) 0.0478(10) 0.1053(14) -0.0363(9) 0.0032(9) -0.0204(8)
Ti6 0.0436(10) 0.0506(10) 0.0912(13) -0.0288(9) -0.0017(8) -0.0150(8)
S7 0.0444(14) 0.0672(16) 0.118(2) -0.0445(16) -0.0007(13) -0.0160(12)
S8 0.0672(17) 0.0623(16) 0.0853(18) -0.0279(14) 0.0029(13) -0.0196(13)
S9 0.0638(16) 0.0749(17) 0.0877(19) -0.0301(14) -0.0026(13) -0.0293(14)
S10 0.0599(17) 0.087(2) 0.126(2) -0.0634(19) 0.0041(15) -0.0261(14)
S0B 0.0511(15) 0.0573(15) 0.125(2) -0.0417(15) -0.0014(14) -0.0154(12)
S00C 0.0692(18) 0.0639(17) 0.118(2) -0.0344(16) -0.0256(16) -0.0149(13)
S00D 0.103(2) 0.085(2) 0.0794(19) -0.0325(15) -0.0141(16) -0.0394(17)
S00E 0.076(2) 0.081(2) 0.095(2) -0.0290(17) -0.0074(16) 0.0146(16)
S00F 0.082(2) 0.0732(19) 0.099(2) -0.0296(16) 0.0083(17) 0.0114(16)
S00G 0.0703(19) 0.119(3) 0.100(2) -0.0383(19) -0.0140(16) -0.0348(18)
S00H 0.0361(16) 0.174(4) 0.112(3) -0.017(3) -0.0027(15) -0.0313(19)
S00I 0.213(5) 0.0524(18) 0.106(3) -0.0367(17) 0.003(3) -0.047(2)
O00J 0.034(3) 0.050(4) 0.098(5) -0.027(3) -0.004(3) -0.014(3)
O00K 0.047(4) 0.039(3) 0.087(4) -0.027(3) 0.003(3) -0.014(3)
O00L 0.040(3) 0.041(3) 0.087(4) -0.030(3) 0.004(3) -0.014(3)
O00M 0.041(3) 0.036(3) 0.100(5) -0.026(3) 0.006(3) -0.016(3)
O00N 0.051(4) 0.049(4) 0.092(5) -0.031(3) 0.005(3) -0.020(3)
O00O 0.042(3) 0.058(4) 0.083(4) -0.026(3) -0.002(3) -0.017(3)
O00P 0.029(3) 0.049(3) 0.097(5) -0.032(3) 0.001(3) -0.016(3)
O00Q 0.053(4) 0.049(4) 0.072(4) -0.017(3) 0.001(3) -0.021(3)
O00R 0.045(4) 0.061(4) 0.101(5) -0.034(4) 0.001(3) -0.022(3)
O00S 0.046(4) 0.047(4) 0.100(5) -0.030(3) 0.004(3) -0.019(3)
O00T 0.050(4) 0.061(4) 0.097(5) -0.035(4) 0.005(3) -0.011(3)
O00U 0.045(4) 0.071(4) 0.110(5) -0.024(4) -0.018(4) -0.031(3)
O00V 0.034(4) 0.080(5) 0.105(6) -0.024(4) -0.004(3) -0.018(4)
O00W 0.052(4) 0.058(4) 0.088(5) -0.036(3) -0.007(3) -0.009(3)
O00X 0.062(4) 0.062(4) 0.121(6) -0.055(4) 0.008(4) -0.039(3)
O00Y 0.055(4) 0.059(4) 0.096(5) -0.030(4) -0.009(4) -0.020(3)
O00Z 0.046(4) 0.078(5) 0.096(5) -0.030(4) -0.011(3) -0.019(3)
O010 0.064(5) 0.069(5) 0.140(7) -0.058(5) -0.015(4) -0.017(4)
O011 0.093(6) 0.051(4) 0.112(6) -0.038(4) 0.011(4) -0.026(4)
O012 0.158(9) 0.073(5) 0.095(6) -0.045(5) -0.007(5) -0.043(5)
C013 0.063(6) 0.052(5) 0.055(6) -0.019(4) 0.005(5) -0.020(5)
O014 0.048(5) 0.140(8) 0.102(6) -0.034(5) -0.011(4) -0.022(5)
C015 0.038(5) 0.051(6) 0.118(9) -0.032(6) -0.007(6) -0.010(4)
C016 0.051(6) 0.062(6) 0.121(9) -0.050(6) -0.015(6) -0.008(5)
C017 0.039(5) 0.070(6) 0.096(7) -0.041(6) 0.006(5) -0.024(5)
C018 0.043(6) 0.095(8) 0.096(8) -0.048(7) -0.006(5) -0.013(5)
C019 0.072(7) 0.069(7) 0.063(6) -0.029(5) -0.002(5) -0.018(5)
C01A 0.054(6) 0.050(6) 0.122(9) -0.044(6) -0.026(6) 0.007(5)
C01B 0.030(5) 0.069(7) 0.168(12) -0.054(7) -0.019(7) -0.016(5)
C01C 0.036(5) 0.057(6) 0.123(9) -0.052(7) 0.003(5) -0.017(4)
C01E 0.047(6) 0.055(6) 0.106(8) -0.025(6) 0.004(5) -0.009(5)
C01F 0.069(7) 0.060(6) 0.106(9) -0.039(6) 0.009(6) -0.031(6)
C01G 0.057(6) 0.044(6) 0.081(7) -0.022(5) -0.005(5) 0.001(4)
C01H 0.069(7) 0.059(7) 0.091(8) -0.030(6) -0.007(6) -0.016(6)
C01I 0.051(7) 0.079(8) 0.163(13) -0.054(8) -0.023(7) -0.030(6)
C01K 0.037(5) 0.073(7) 0.126(10) -0.041(7) -0.013(6) 0.000(5)
C01L 0.045(7) 0.082(8) 0.162(13) -0.047(8) -0.019(8) -0.030(6)
C01M 0.035(5) 0.075(7) 0.119(9) -0.046(6) -0.017(5) -0.012(5)
C01N 0.029(5) 0.090(8) 0.110(9) -0.059(7) -0.014(5) 0.009(5)
C12 0.146(9) 0.041(5) 0.119(7) -0.034(5) -0.017(7) 0.028(6)
C01P 0.061(7) 0.077(8) 0.114(9) -0.030(7) 0.017(6) -0.033(6)
C01Q 0.080(8) 0.083(8) 0.069(7) -0.021(6) 0.006(6) -0.031(6)
C01R 0.086(8) 0.050(6) 0.080(7) -0.032(5) 0.011(6) -0.009(5)
C01S 0.018(5) 0.098(8) 0.124(9) -0.053(7) -0.015(5) 0.000(5)
C01T 0.066(8) 0.067(8) 0.137(11) -0.019(7) 0.002(7) -0.020(6)
C01U 0.048(6) 0.054(6) 0.094(8) -0.032(6) 0.018(5) -0.015(5)
C01V 0.080(8) 0.072(8) 0.092(8) -0.034(7) 0.019(6) -0.029(6)
C53 0.021(6) 0.112(10) 0.099(9) -0.029(7) 0.012(5) -0.012(6)
C01X 0.062(7) 0.082(8) 0.134(10) -0.066(8) -0.003(7) -0.020(6)
C01Y 0.094(9) 0.061(7) 0.090(8) -0.034(6) -0.007(7) 0.006(6)
C01Z 0.027(6) 0.116(10) 0.146(12) -0.070(9) -0.011(7) -0.002(6)
C020 0.062(6) 0.068(7) 0.065(6) -0.013(6) -0.007(5) -0.018(5)
C021 0.049(7) 0.130(11) 0.117(10) -0.069(9) 0.017(7) -0.032(7)
C023 0.029(6) 0.129(11) 0.138(13) -0.028(9) -0.033(7) -0.013(6)
C024 0.059(7) 0.057(7) 0.134(11) -0.033(7) 0.003(7) -0.015(5)
C10 0.087(7) 0.075(6) 0.150(9) -0.068(6) 0.000(6) -0.042(6)
C9 0.092(7) 0.061(6) 0.169(9) -0.070(6) 0.009(7) -0.043(5)
C027 0.039(6) 0.095(9) 0.114(10) -0.019(7) -0.017(6) -0.008(6)
C028 0.118(10) 0.058(7) 0.093(9) -0.029(6) -0.007(7) -0.026(7)
C029 0.099(10) 0.061(7) 0.126(11) -0.043(8) -0.012(8) 0.003(7)
C17 0.034(7) 0.131(13) 0.128(12) -0.027(9) 0.007(6) 0.023(7)
C02B 0.076(9) 0.096(10) 0.155(13) -0.078(9) -0.015(8) -0.006(7)
C02C 0.087(8) 0.077(8) 0.075(8) -0.022(6) -0.002(6) -0.019(6)
C02D 0.073(9) 0.125(13) 0.099(10) -0.030(9) -0.013(7) -0.011(8)
C02E 0.031(6) 0.140(12) 0.097(9) -0.048(8) -0.003(6) 0.010(6)
C80 0.040(6) 0.205(14) 0.152(10) -0.102(10) 0.008(6) -0.022(7)
C02G 0.182(16) 0.046(7) 0.098(10) -0.022(7) 0.024(10) 0.035(8)
C02H 0.068(8) 0.098(10) 0.177(14) -0.067(10) -0.047(9) 0.002(7)
C02I 0.123(12) 0.095(10) 0.092(9) -0.043(8) -0.018(8) 0.010(9)
C11 0.147(9) 0.059(6) 0.131(7) -0.035(5) -0.022(7) 0.052(7)
C13 0.155(9) 0.045(5) 0.131(7) -0.039(5) -0.010(7) 0.022(6)
C02L 0.147(13) 0.082(9) 0.120(12) -0.064(9) 0.000(9) -0.048(9)
C02N 0.169(15) 0.039(7) 0.131(12) -0.041(7) 0.024(10) -0.029(7)
C31 0.076(9) 0.098(11) 0.103(10) -0.024(8) 0.015(7) 0.034(8)
C8 0.099(6) 0.067(5) 0.168(8) -0.071(5) 0.009(6) -0.041(5)
C02Q 0.077(9) 0.095(10) 0.189(15) -0.091(10) -0.040(9) 0.002(7)
C02R 0.097(10) 0.157(14) 0.106(10) -0.071(10) 0.016(8) -0.057(10)
C02S 0.033(6) 0.168(14) 0.107(10) -0.022(9) -0.005(6) -0.041(7)
C52 0.109(9) 0.100(9) 0.172(14) -0.023(9) 0.012(9) -0.053(8)
C95 0.056(7) 0.153(11) 0.208(13) -0.064(9) -0.036(8) -0.036(7)
C98 0.050(8) 0.161(12) 0.200(14) -0.056(11) -0.014(9) -0.060(8)
C02W 0.126(12) 0.068(8) 0.097(10) -0.026(7) -0.019(9) -0.020(8)
C28 0.127(13) 0.084(12) 0.193(15) -0.039(13) 0.000(13) -0.077(10)
C02Y 0.071(8) 0.150(14) 0.121(11) -0.072(10) 0.013(7) -0.050(9)
C96 0.179(9) 0.084(6) 0.150(7) -0.047(6) -0.009(8) 0.047(7)
C65 0.046(7) 0.184(17) 0.098(11) -0.017(10) -0.008(7) -0.006(8)
C97 0.175(9) 0.073(6) 0.141(8) -0.045(6) -0.009(8) 0.027(7)
C033 0.083(11) 0.164(16) 0.126(12) -0.034(11) -0.005(9) -0.039(10)
C92 0.079(9) 0.151(12) 0.208(14) -0.080(10) -0.047(9) -0.055(8)
C101 0.165(9) 0.078(6) 0.141(8) -0.039(6) -0.015(7) 0.053(7)
C29 0.123(7) 0.076(6) 0.186(9) -0.072(6) 0.007(7) -0.044(5)
C94 0.050(8) 0.169(13) 0.202(15) -0.051(11) -0.033(9) -0.020(8)
C038 0.137(13) 0.104(10) 0.103(10) -0.061(9) 0.009(8) -0.065(9)
C039 0.120(12) 0.109(12) 0.145(13) -0.073(11) 0.008(10) -0.045(10)
C54 0.071(10) 0.158(16) 0.141(13) -0.064(11) 0.012(9) 0.060(10)
C48 0.220(16) 0.044(6) 0.152(12) -0.033(7) -0.018(11) -0.011(8)
C21 0.036(8) 0.20(2) 0.160(17) -0.028(16) 0.003(8) 0.014(12)
C100 0.105(11) 0.107(12) 0.089(10) -0.026(8) -0.011(8) -0.006(9)
C03E 0.042(7) 0.151(14) 0.135(14) -0.027(11) -0.004(7) -0.016(8)
C19 0.092(15) 0.21(3) 0.160(17) -0.095(18) -0.012(11) 0.084(17)
C63 0.165(12) 0.099(8) 0.119(9) -0.009(7) -0.038(9) -0.039(9)
C03J 0.27(3) 0.052(8) 0.108(12) -0.045(8) -0.012(13) -0.001(11)
C03L 0.25(2) 0.073(9) 0.092(11) -0.042(8) -0.012(12) -0.041(11)
C27 0.088(9) 0.27(2) 0.176(14) -0.047(13) -0.038(9) -0.041(12)
C79 0.042(11) 0.204(18) 0.159(17) -0.108(15) -0.011(12) -0.047(12)
C1 0.096(9) 0.206(15) 0.38(3) -0.217(18) -0.119(13) 0.054(11)
C84 0.145(12) 0.26(2) 0.138(11) -0.128(14) 0.041(10) -0.065(13)
C89 0.143(15) 0.26(2) 0.145(13) -0.129(16) 0.044(13) -0.064(15)
C37 0.124(13) 0.084(11) 0.183(15) -0.068(11) -0.008(12) -0.059(10)
C32 0.130(14) 0.087(10) 0.188(14) -0.084(11) -0.004(12) -0.035(11)
C77 0.035(10) 0.216(17) 0.159(15) -0.088(14) -0.001(11) -0.008(11)
C40 0.195(10) 0.101(7) 0.172(9) -0.062(7) -0.005(9) 0.047(8)
C78 0.045(10) 0.202(17) 0.158(14) -0.094(15) 0.011(11) -0.027(12)
C47 0.231(19) 0.045(10) 0.149(15) -0.035(10) -0.019(15) -0.011(13)
C90 0.150(14) 0.26(2) 0.134(14) -0.117(16) 0.055(12) -0.065(16)
C3 0.098(12) 0.216(18) 0.38(3) -0.206(19) -0.123(17) 0.054(15)
C50 0.218(18) 0.053(11) 0.153(16) -0.044(12) -0.020(16) -0.023(12)
C61 0.196(15) 0.120(11) 0.142(11) -0.063(9) 0.012(11) -0.038(11)
C88 0.141(15) 0.26(2) 0.143(15) -0.113(17) 0.047(13) -0.044(16)
C5 0.101(13) 0.210(18) 0.38(3) -0.215(19) -0.110(16) 0.059(14)
C7 0.105(13) 0.198(16) 0.38(3) -0.23(2) -0.105(16) 0.045(14)
C45 0.225(19) 0.045(10) 0.159(15) -0.033(12) -0.001(16) -0.021(13)
C2 0.091(12) 0.202(18) 0.38(3) -0.21(2) -0.113(17) 0.046(15)
C6 0.108(14) 0.208(18) 0.38(3) -0.22(2) -0.106(17) 0.056(15)
C4 0.107(13) 0.216(18) 0.38(3) -0.21(2) -0.111(17) 0.056(16)
C46 0.232(19) 0.042(9) 0.156(15) -0.029(10) -0.013(15) -0.019(13)
C49 0.220(18) 0.051(11) 0.146(16) -0.043(11) -0.012(15) -0.018(11)
C44 0.223(18) 0.057(10) 0.160(15) -0.042(11) -0.023(15) -0.032(12)
C30 0.113(14) 0.078(12) 0.186(15) -0.093(11) 0.018(13) -0.043(11)
C36 0.125(13) 0.084(10) 0.183(14) -0.080(10) -0.011(12) -0.051(11)
C38 0.125(13) 0.085(12) 0.173(13) -0.056(10) -0.010(11) -0.057(11)
C55 0.104(13) 0.110(12) 0.176(18) -0.028(14) 0.013(13) -0.045(11)
C42 0.116(13) 0.097(12) 0.182(17) -0.024(12) 0.007(13) -0.057(11)
C25 0.108(12) 0.106(12) 0.166(18) -0.019(12) 0.013(13) -0.060(11)
C57 0.169(15) 0.097(10) 0.123(12) -0.017(9) -0.027(11) -0.028(11)
C66 0.166(15) 0.110(11) 0.104(11) -0.016(9) -0.025(11) -0.037(11)
C67 0.171(14) 0.117(11) 0.133(12) -0.014(10) -0.048(11) -0.034(11)
C16 0.119(13) 0.105(13) 0.184(18) -0.012(13) 0.011(14) -0.051(12)
C56 0.104(13) 0.101(12) 0.173(18) -0.023(13) 0.012(13) -0.055(11)
C14 0.107(13) 0.106(12) 0.172(18) -0.016(13) 0.012(13) -0.049(12)
C18 0.194(18) 0.112(12) 0.136(13) -0.071(11) 0.001(12) -0.033(12)
C23 0.188(17) 0.120(12) 0.117(12) -0.076(10) 0.015(12) -0.037(12)
C86 0.198(17) 0.130(14) 0.151(14) -0.069(12) 0.022(14) -0.030(14)
C51 0.168(16) 0.107(14) 0.129(14) -0.012(13) -0.039(14) -0.040(14)
C99 0.165(16) 0.107(14) 0.116(14) -0.011(13) -0.027(14) -0.034(14)
C62 0.168(16) 0.107(14) 0.116(14) -0.012(13) -0.039(14) -0.039(14)
C74 0.198(18) 0.121(15) 0.140(15) -0.068(14) 0.023(15) -0.027(15)
C26 0.192(19) 0.119(14) 0.137(15) -0.067(14) 0.013(15) -0.033(15)
C22 0.197(19) 0.117(14) 0.144(16) -0.068(14) 0.015(15) -0.031(15)
C72 0.157(18) 0.20(2) 0.20(2) -0.072(19) -0.022(16) 0.108(18)
C70 0.154(14) 0.214(19) 0.203(17) -0.075(17) -0.030(12) 0.108(16)
C69 0.154(17) 0.22(2) 0.21(2) -0.06(2) -0.025(17) 0.103(19)
C73 0.154(18) 0.21(2) 0.21(2) -0.065(19) -0.036(17) 0.107(19)
C71 0.159(18) 0.22(2) 0.21(2) -0.062(19) -0.033(16) 0.101(19)
C20 0.151(17) 0.21(2) 0.20(2) -0.077(19) -0.011(16) 0.097(17)
C68 0.141(17) 0.19(2) 0.20(2) -0.070(19) -0.025(15) 0.123(18)
C76 0.080(12) 0.27(3) 0.180(17) -0.048(17) -0.040(12) -0.049(15)
C24 0.096(13) 0.26(3) 0.174(18) -0.035(17) -0.045(13) -0.037(16)
C75 0.084(12) 0.26(3) 0.176(17) -0.056(16) -0.051(12) -0.060(14)
C87 0.100(13) 0.27(3) 0.174(17) -0.046(17) -0.043(13) -0.047(15)
C15 0.086(12) 0.27(3) 0.173(17) -0.040(16) -0.060(12) -0.050(15)
C85 0.078(12) 0.25(3) 0.174(17) -0.064(16) -0.040(12) -0.059(15)
C82 0.142(16) 0.26(2) 0.132(15) -0.131(17) 0.043(14) -0.067(17)
C83 0.148(16) 0.26(2) 0.138(16) -0.119(17) 0.045(14) -0.054(18)
C81 0.151(18) 0.25(3) 0.141(16) -0.13(2) 0.045(17) -0.060(19)
C60 0.032(9) 0.211(18) 0.153(15) -0.097(14) -0.010(10) -0.021(10)
C58 0.048(9) 0.200(17) 0.169(15) -0.095(14) -0.009(11) -0.046(11)
C59 0.045(9) 0.211(17) 0.158(13) -0.099(14) 0.014(10) -0.023(11)
C64 0.050(13) 0.162(15) 0.204(17) -0.056(14) -0.034(13) -0.046(13)
C91 0.060(13) 0.153(15) 0.205(16) -0.068(14) -0.035(13) -0.055(13)
C93 0.055(13) 0.156(16) 0.207(16) -0.065(14) -0.041(13) -0.040(13)
C41 0.189(16) 0.092(12) 0.184(16) -0.041(12) -0.030(15) 0.056(12)
C34 0.180(15) 0.116(12) 0.180(15) -0.076(12) 0.004(14) 0.049(12)
C35 0.192(15) 0.119(12) 0.175(14) -0.080(11) -0.005(13) 0.043(12)
C33 0.190(16) 0.105(13) 0.182(15) -0.061(14) -0.008(15) 0.048(14)
C43 0.190(18) 0.108(15) 0.165(17) -0.072(15) -0.002(16) 0.027(16)
C39 0.187(16) 0.115(14) 0.173(16) -0.071(13) 0.007(15) 0.045(14)

loop_
_atom_type_symbol
_atom_type_description
_atom_type_scat_dispersion_real
_atom_type_scat_dispersion_imag
_atom_type_scat_source
C C 0.0137 0.0067 'International Tables Vol C Tables 4.2.6.8 and 6.1.1.4'
H H 0.0000 0.0000 'International Tables Vol C Tables 4.2.6.8 and 6.1.1.4'
N N 0.0253 0.0136 'International Tables Vol C Tables 4.2.6.8 and 6.1.1.4'
O O 0.0389 0.0241 'International Tables Vol C Tables 4.2.6.8 and 6.1.1.4'
S S 0.2925 0.4295 'International Tables Vol C Tables 4.2.6.8 and 6.1.1.4'
Ti Ti 0.3343 1.4243 'International Tables Vol C Tables 4.2.6.8 and 6.1.1.4'

loop_
_geom_angle_atom_site_label_1
_geom_angle_atom_site_label_2
_geom_angle_atom_site_label_3
_geom_angle
_geom_angle_site_symmetry_1
_geom_angle_site_symmetry_3
_geom_angle_publ_flag
S00E Ti1 Ti3 115.83(9) . . ?
O00J Ti1 Ti3 34.74(19) . . ?
O00J Ti1 S00E 149.0(2) . . ?
O00J Ti1 O00R 75.8(3) . . ?
O00J Ti1 O00S 103.5(3) . 2_666 ?
O00J Ti1 O011 105.2(3) . . ?
O00Q Ti1 Ti3 131.2(2) . . ?
O00Q Ti1 S00E 111.6(2) . . ?
O00Q Ti1 O00J 99.3(3) . . ?
O00Q Ti1 O00R 175.0(3) . . ?
O00Q Ti1 O00S 93.4(3) . 2_666 ?
O00Q Ti1 O011 91.1(3) . . ?
O00R Ti1 Ti3 44.36(19) . . ?
O00R Ti1 S00E 73.3(2) . . ?
O00S Ti1 Ti3 86.8(2) 2_666 . ?
O00S Ti1 S00E 77.0(2) 2_666 . ?
O00S Ti1 O00R 88.8(3) 2_666 . ?
O00S Ti1 O011 149.8(3) 2_666 . ?
O011 Ti1 Ti3 112.1(3) . . ?
O011 Ti1 S00E 73.6(3) . . ?
O011 Ti1 O00R 89.2(3) . . ?
S00F Ti2 Ti6 116.36(9) . . ?
O00K Ti2 Ti6 35.07(18) . . ?
O00K Ti2 S00F 149.7(2) . . ?
O00K Ti2 O00N 102.5(3) . . ?
O00K Ti2 O00T 76.5(3) . . ?
O00K Ti2 O00V 104.1(3) . . ?
O00N Ti2 Ti6 85.5(2) . . ?
O00N Ti2 S00F 78.2(2) . . ?
O00N Ti2 O00T 87.4(3) . . ?
O00N Ti2 O00V 151.5(3) . . ?
O00Q Ti2 Ti6 132.0(2) . . ?
O00Q Ti2 S00F 110.6(2) . . ?
O00Q Ti2 O00K 99.6(3) . . ?
O00Q Ti2 O00N 95.0(3) . . ?
O00Q Ti2 O00T 175.8(3) . . ?
O00Q Ti2 O00V 90.6(3) . . ?
O00T Ti2 Ti6 44.59(19) . . ?
O00T Ti2 S00F 73.3(2) . . ?
O00V Ti2 Ti6 111.1(3) . . ?
O00V Ti2 S00F 73.6(3) . . ?
O00V Ti2 O00T 88.9(3) . . ?
S9 Ti3 Ti1 116.00(9) . . ?
O00J Ti3 Ti1 34.74(19) . . ?
O00J Ti3 S9 149.1(2) . . ?
O00J Ti3 O00M 100.9(3) . 2_666 ?
O00J Ti3 O00R 75.5(3) . . ?
O00J Ti3 O00Y 103.2(3) . . ?
O00M Ti3 Ti1 83.4(2) 2_666 . ?
O00M Ti3 S9 78.4(2) 2_666 . ?
O00M Ti3 O00R 85.8(3) 2_666 . ?
O00M Ti3 O00Y 153.2(3) 2_666 . ?
O00R Ti3 Ti1 44.09(19) . . ?
O00R Ti3 S9 73.60(19) . . ?
O00W Ti3 Ti1 134.4(2) . . ?
O00W Ti3 S9 107.9(2) . . ?
O00W Ti3 O00J 103.0(3) . . ?
O00W Ti3 O00M 94.3(3) . 2_666 ?
O00W Ti3 O00R 178.5(3) . . ?
O00W Ti3 O00Y 91.7(3) . . ?
O00Y Ti3 Ti1 110.4(2) . . ?
O00Y Ti3 S9 74.9(2) . . ?
O00Y Ti3 O00R 88.9(3) . . ?
S7 Ti4 Ti5 115.81(9) . . ?
O00L Ti4 Ti5 35.09(18) . . ?
O00L Ti4 S7 148.92(19) . . ?
O00L Ti4 O00M 102.3(3) . . ?
O00L Ti4 O00P 76.2(2) . . ?
O00L Ti4 O00U 101.1(3) . . ?
O00M Ti4 Ti5 86.28(19) . . ?
O00M Ti4 S7 80.17(19) . . ?
O00M Ti4 O00P 87.6(3) . . ?
O00M Ti4 O00U 154.8(3) . . ?
O00P Ti4 Ti5 43.81(15) . . ?
O00P Ti4 S7 72.98(17) . . ?
O00S Ti4 Ti5 133.7(2) . . ?
O00S Ti4 S7 109.8(2) . . ?
O00S Ti4 O00L 101.1(3) . . ?
O00S Ti4 O00M 93.6(3) . . ?
O00S Ti4 O00P 177.1(3) . . ?
O00S Ti4 O00U 90.8(3) . . ?
O00U Ti4 Ti5 108.3(2) . . ?
O00U Ti4 S7 75.0(2) . . ?
O00U Ti4 O00P 89.2(3) . . ?
S0B Ti5 Ti4 115.14(8) . . ?
O00L Ti5 Ti4 34.95(18) . . ?
O00L Ti5 S0B 148.21(19) . . ?
O00L Ti5 O00O 102.5(3) . . ?
O00L Ti5 O00P 75.4(2) . . ?
O00L Ti5 O00X 101.1(3) . . ?
O00N Ti5 Ti4 133.6(2) . . ?
O00N Ti5 S0B 110.6(2) . . ?
O00N Ti5 O00L 100.9(3) . . ?
O00N Ti5 O00O 93.8(3) . . ?
O00N Ti5 O00P 176.1(3) . . ?
O00N Ti5 O00X 91.1(3) . . ?
O00O Ti5 Ti4 86.8(2) . . ?
O00O Ti5 S0B 79.9(2) . . ?
O00O Ti5 O00P 88.1(3) . . ?
O00O Ti5 O00X 154.5(3) . . ?
O00P Ti5 Ti4 43.12(16) . . ?
O00P Ti5 S0B 73.04(17) . . ?
O00X Ti5 Ti4 107.6(2) . . ?
O00X Ti5 S0B 74.9(2) . . ?
O00X Ti5 O00P 88.6(3) . . ?
S8 Ti6 Ti2 115.57(9) . . ?
O00K Ti6 Ti2 34.86(19) . . ?
O00K Ti6 S8 148.9(2) . . ?
O00K Ti6 O00O 101.1(3) . . ?
O00K Ti6 O00T 75.4(3) . . ?
O00K Ti6 O00W 102.4(3) . 2_666 ?
O00K Ti6 O00Z 103.2(3) . . ?
O00O Ti6 Ti2 84.3(2) . . ?
O00O Ti6 S8 78.6(2) . . ?
O00O Ti6 O00T 86.8(3) . . ?
O00O Ti6 O00Z 153.6(3) . . ?
O00T Ti6 Ti2 43.7(2) . . ?
O00T Ti6 S8 73.5(2) . . ?
O00W Ti6 Ti2 134.4(2) 2_666 . ?
O00W Ti6 S8 108.6(2) 2_666 . ?
O00W Ti6 O00O 94.3(3) 2_666 . ?
O00W Ti6 O00T 177.8(3) 2_666 . ?
O00W Ti6 O00Z 90.4(3) 2_666 . ?
O00Z Ti6 Ti2 110.5(2) . . ?
O00Z Ti6 S8 75.3(2) . . ?
O00Z Ti6 O00T 89.4(3) . . ?
C016 S7 Ti4 96.5(4) . . ?
C016 S7 C017 101.9(5) . . ?
C017 S7 Ti4 96.4(3) . . ?
C01R S8 Ti6 95.9(4) . . ?
C01R S8 C01V 102.9(6) . . ?
C01V S8 Ti6 95.5(4) . . ?
C019 S9 Ti3 95.6(4) . . ?
C019 S9 C01S 104.7(6) . . ?
C01S S9 Ti3 97.2(4) . . ?
C018 S10 C01X 100.2(6) . . ?
C01E S0B Ti5 96.5(3) . . ?
C01K S0B Ti5 93.8(4) . . ?
C01K S0B C01E 101.0(5) . . ?
C01A S00C C01M 99.3(5) . . ?
C038 S00D C01Q 101.7(7) . . ?
C01N S00E Ti1 94.7(3) . . ?
C11 S00E Ti1 92.9(6) . . ?
C11 S00E C01N 98.2(7) . . ?
C01Y S00F Ti2 94.9(4) . . ?
C01Y S00F C31 104.1(6) . . ?
C31 S00F Ti2 91.6(5) . . ?
C023 S00G C02C 98.5(7) . . ?
C02S S00H C17 102.6(8) . . ?
C02N S00I C13 100.9(8) . . ?
Ti1 O00J Ti3 110.5(3) . . ?
Ti2 O00K Ti6 110.1(3) . . ?
Ti4 O00L Ti5 110.0(3) . . ?
Ti4 O00M Ti3 136.2(3) . 2_666 ?
Ti5 O00N Ti2 135.6(4) . . ?
Ti6 O00O Ti5 135.7(3) . . ?
Ti4 O00P Ti5 93.1(2) . . ?
C01H O00P Ti4 128.7(6) . . ?
C01H O00P Ti5 129.5(6) . . ?
Ti2 O00Q Ti1 148.2(4) . . ?
Ti1 O00R Ti3 91.5(3) . . ?
C01U O00R Ti1 125.2(7) . . ?
C01U O00R Ti3 125.8(6) . . ?
Ti4 O00S Ti1 135.1(4) . 2_666 ?
Ti2 O00T Ti6 91.7(3) . . ?
C01G O00T Ti2 125.4(6) . . ?
C01G O00T Ti6 125.8(6) . . ?
C015 O00U Ti4 133.5(7) . . ?
C53 O00V Ti2 138.4(8) . . ?
Ti3 O00W Ti6 142.7(4) . 2_666 ?
C01C O00X Ti5 133.0(8) . . ?
C013 O00Y Ti3 131.8(6) . . ?
C020 O00Z Ti6 129.9(7) . . ?
C12 O011 Ti1 132.1(10) . . ?
O00Y C013 C019 118.0(9) . . ?
C01Q C013 O00Y 122.0(9) . . ?
C01Q C013 C019 119.9(9) . . ?
O00U C015 C016 120.3(10) . . ?
O00U C015 C01A 123.7(10) . . ?
C01A C015 C016 115.9(9) . . ?
C015 C016 S7 114.5(7) . . ?
C01B C016 S7 124.7(11) . . ?
C01B C016 C015 120.7(12) . . ?
C01H C017 S7 117.1(8) . . ?
C01H C017 C01P 119.6(10) . . ?
C01P C017 S7 123.2(8) . . ?
C01C C018 S10 120.2(9) . . ?
C01C C018 C10 120.3(11) . . ?
C10 C018 S10 119.5(10) . . ?
C013 C019 S9 119.2(8) . . ?
C013 C019 C02R 120.4(10) . . ?
C02R C019 S9 120.3(9) . . ?
C015 C01A S00C 119.0(8) . . ?
C01I C01A S00C 122.1(10) . . ?
C01I C01A C015 118.8(12) . . ?
C016 C01B H01B 118.4 . . ?
C016 C01B C01L 123.3(13) . . ?
C01L C01B H01B 118.4 . . ?
O00X C01C C018 123.0(11) . . ?
O00X C01C C01K 120.5(11) . . ?
C018 C01C C01K 116.4(10) . . ?
C01H C01E S0B 117.7(8) . . ?
C024 C01E S0B 121.8(8) . . ?
C024 C01E C01H 120.5(10) . . ?
O010 C01F C01M 123.2(10) . . ?
O010 C01F C01X 118.2(11) . . ?
C01M C01F C01X 118.3(10) . . ?
O00T C01G C01R 119.5(9) . . ?
O00T C01G C01Y 122.9(10) . . ?
C01Y C01G C01R 117.6(10) . . ?
O00P C01H C017 121.6(10) . . ?
O00P C01H C01E 120.2(10) . . ?
C017 C01H C01E 118.2(10) . . ?
C01A C01I H01I 118.4 . . ?
C01L C01I C01A 123.2(13) . . ?
C01L C01I H01I 118.4 . . ?
C01C C01K S0B 117.5(9) . . ?
C9 C01K S0B 120.0(11) . . ?
C9 C01K C01C 122.5(13) . . ?
C01B C01L C95 124.0(14) . . ?
C01I C01L C01B 117.8(10) . . ?
C01I C01L C95 118.2(14) . . ?
C01F C01M S00C 120.3(8) . . ?
C02H C01M S00C 119.2(9) . . ?
C02H C01M C01F 120.5(11) . . ?
C01U C01N S00E 116.6(7) . . ?
C01U C01N C02E 122.5(12) . . ?
C02E C01N S00E 120.0(9) . . ?
O011 C12 C11 124.3(13) . . ?
O011 C12 C13 119.1(16) . . ?
C11 C12 C13 116.5(14) . . ?
C017 C01P H01P 118.2 . . ?
C01T C01P C017 123.6(11) . . ?
C01T C01P H01P 118.2 . . ?
C013 C01Q S00D 122.9(8) . . ?
C013 C01Q C02I 118.8(12) . . ?
C02I C01Q S00D 117.8(11) . . ?
C01G C01R S8 118.1(7) . . ?
C028 C01R S8 122.6(9) . . ?
C028 C01R C01G 119.3(10) . . ?
C01U C01S S9 116.2(7) . . ?
C021 C01S S9 122.2(11) . . ?
C021 C01S C01U 121.6(11) . . ?
C01P C01T C024 115.2(11) . . ?
C01P C01T C52 121.9(13) . . ?
C024 C01T C52 123.0(13) . . ?
O00R C01U C01N 123.2(9) . . ?
O00R C01U C01S 120.0(10) . . ?
C01N C01U C01S 116.6(9) . . ?
C020 C01V S8 116.7(10) . . ?
C02W C01V S8 123.0(10) . . ?
C02W C01V C020 120.2(13) . . ?
O00V C53 C17 128.6(15) . . ?
O00V C53 C31 117.7(11) . . ?
C17 C53 C31 113.7(13) . . ?
C01F C01X S10 122.3(9) . . ?
C01F C01X C02B 119.1(11) . . ?
C02B C01X S10 118.7(9) . . ?
C01G C01Y S00F 116.0(9) . . ?
C02G C01Y S00F 122.0(10) . . ?
C02G C01Y C01G 121.9(12) . . ?
C021 C01Z C02E 114.6(10) . . ?
C021 C01Z C80 120.1(15) . . ?
C02E C01Z C80 125.3(13) . . ?
O00Z C020 C01V 121.4(10) . . ?
O00Z C020 C02C 121.9(10) . . ?
C01V C020 C02C 116.4(11) . . ?
C01S C021 C01Z 122.9(13) . . ?
C01S C021 H021 118.5 . . ?
C01Z C021 H021 118.5 . . ?
C027 C023 S00G 119.5(8) . . ?
C033 C023 S00G 121.0(14) . . ?
C033 C023 C027 119.4(13) . . ?
C01E C024 C01T 122.2(11) . . ?
C01E C024 H024 118.9 . . ?
C01T C024 H024 118.9 . . ?
C018 C10 H10 119.7 . . ?
C8 C10 C018 120.5(12) . . ?
C8 C10 H10 119.7 . . ?
C01K C9 H9 119.3 . . ?
C01K C9 C8 121.4(14) . . ?
C8 C9 H9 119.3 . . ?
O014 C027 C023 121.5(10) . . ?
C02S C027 O014 118.4(13) . . ?
C02S C027 C023 119.9(11) . . ?
C01R C028 H028 119.2 . . ?
C029 C028 C01R 121.7(12) . . ?
C029 C028 H028 119.2 . . ?
C028 C029 C02G 116.9(11) . . ?
C028 C029 C48 117.2(14) . . ?
C02G C029 C48 125.7(13) . . ?
C53 C17 S00H 117.8(11) . . ?
C53 C17 C21 119.3(19) . . ?
C21 C17 S00H 122.9(16) . . ?
C01X C02B H02B 119.2 . . ?
C02Q C02B C01X 121.6(12) . . ?
C02Q C02B H02B 119.2 . . ?
C020 C02C S00G 119.3(9) . . ?
C02D C02C S00G 120.8(11) . . ?
C02D C02C C020 119.8(12) . . ?
C02C C02D H02D 119.0 . . ?
C02C C02D C100 122.1(14) . . ?
C100 C02D H02D 119.0 . . ?
C01N C02E C01Z 121.2(11) . . ?
C01N C02E H02E 119.4 . . ?
C01Z C02E H02E 119.4 . . ?
C01Z C80 C79 108.6(15) . . ?
C01Z C80 C77 106.1(18) . . ?
C01Z C80 C78 112.7(17) . . ?
C01Z C80 C60 109.1(16) . . ?
C01Z C80 C58 108.3(15) . . ?
C01Z C80 C59 109.4(15) . . ?
C79 C80 C77 116(3) . . ?
C78 C80 C79 104(3) . . ?
C78 C80 C77 110(2) . . ?
C60 C80 C58 110.9(19) . . ?
C59 C80 C60 102(2) . . ?
C59 C80 C58 117(2) . . ?
C01Y C02G C029 122.5(12) . . ?
C01Y C02G H02G 118.7 . . ?
C029 C02G H02G 118.7 . . ?
C01M C02H H02H 118.7 . . ?
C01M C02H C02Q 122.6(12) . . ?
C02Q C02H H02H 118.7 . . ?
C01Q C02I H02I 119.2 . . ?
C02Y C02I C01Q 121.5(14) . . ?
C02Y C02I H02I 119.2 . . ?
C12 C11 S00E 115.1(10) . . ?
C101 C11 S00E 121.7(18) . . ?
C101 C11 C12 123.2(18) . . ?
C12 C13 S00I 119.8(12) . . ?
C97 C13 S00I 120.5(14) . . ?
C97 C13 C12 119.6(19) . . ?
O012 C02L C02N 117.2(13) . . ?
O012 C02L C038 121.1(13) . . ?
C02N C02L C038 121.4(12) . . ?
C02L C02N S00I 123.9(11) . . ?
C02L C02N C03L 115.4(14) . . ?
C03L C02N S00I 120.7(10) . . ?
C53 C31 S00F 117.5(9) . . ?
C54 C31 S00F 118.3(16) . . ?
C54 C31 C53 124.1(18) . . ?
C10 C8 C29 119.5(13) . . ?
C9 C8 C10 118.9(10) . . ?
C9 C8 C29 121.5(14) . . ?
C02B C02Q C02H 117.8(12) . . ?
C02B C02Q C1 122.4(13) . . ?
C02H C02Q C1 119.7(13) . . ?
C019 C02R H02R 119.7 . . ?
C02Y C02R C019 120.5(12) . . ?
C02Y C02R H02R 119.7 . . ?
C027 C02S S00H 122.1(10) . . ?
C027 C02S C03E 117.7(14) . . ?
C03E C02S S00H 120.1(10) . . ?
C55 C52 C01T 117.9(19) . . ?
C55 C52 C42 112(3) . . ?
C55 C52 C25 116(3) . . ?
C42 C52 C01T 106.7(17) . . ?
C42 C52 C25 95(2) . . ?
C25 C52 C01T 107.1(17) . . ?
C16 C52 C01T 111(2) . . ?
C56 C52 C01T 109.4(18) . . ?
C56 C52 C16 118(3) . . ?
C14 C52 C01T 109(2) . . ?
C14 C52 C16 112(3) . . ?
C14 C52 C56 96(3) . . ?
C98 C95 C01L 106.2(14) . . ?
C98 C95 C92 109.1(18) . . ?
C98 C95 C94 121.5(19) . . ?
C92 C95 C01L 109.0(15) . . ?
C92 C95 C94 106.1(18) . . ?
C94 C95 C01L 104.3(14) . . ?
C64 C95 C01L 97(4) . . ?
C91 C95 C01L 96(4) . . ?
C91 C95 C64 112(2) . . ?
C93 C95 C01L 122(5) . . ?
C93 C95 C64 111(8) . . ?
C93 C95 C91 117(9) . . ?
C95 C98 H98A 110.2 . . ?
C95 C98 H98B 107.5 . . ?
C95 C98 H98C 110.7 . . ?
H98A C98 H98B 109.5 . . ?
H98A C98 H98C 109.5 . . ?
H98B C98 H98C 109.5 . . ?
C01V C02W H02W 118.2 . . ?
C100 C02W C01V 123.6(14) . . ?
C100 C02W H02W 118.2 . . ?
H28A C28 H28B 109.4 . . ?
H28A C28 H28C 109.5 . . ?
H28B C28 H28C 109.5 . . ?
C29 C28 H28A 100.5 . . ?
C29 C28 H28B 113.4 . . ?
C29 C28 H28C 114.1 . . ?
C02I C02Y C02R 118.1(13) . . ?
C02I C02Y C84 118.3(15) . . ?
C02R C02Y C84 123.5(14) . . ?
C97 C96 C40 119.2(19) . . ?
C101 C96 C97 118.4(17) . . ?
C101 C96 C40 122(2) . . ?
C033 C65 C27 121.9(15) . . ?
C03E C65 C033 114.8(12) . . ?
C03E C65 C27 123.3(14) . . ?
C13 C97 C96 121.4(19) . . ?
C13 C97 H97 119.3 . . ?
C96 C97 H97 119.3 . . ?
C023 C033 C65 122.6(16) . . ?
C023 C033 H033 118.7 . . ?
C65 C033 H033 118.7 . . ?
C95 C92 H92A 108.9 . . ?
C95 C92 H92B 108.6 . . ?
C95 C92 H92C 111.0 . . ?
H92A C92 H92B 109.4 . . ?
H92A C92 H92C 109.4 . . ?
H92B C92 H92C 109.5 . . ?
C11 C101 C96 120(2) . . ?
C11 C101 H101 119.9 . . ?
C96 C101 H101 119.9 . . ?
C8 C29 C37 108.0(14) . . ?
C28 C29 C8 102.8(18) . . ?
C28 C29 C37 98(2) . . ?
C32 C29 C8 109.0(18) . . ?
C32 C29 C28 140(3) . . ?
C32 C29 C37 95(2) . . ?
C30 C29 C8 105.9(15) . . ?
C36 C29 C8 118.9(19) . . ?
C36 C29 C30 88(3) . . ?
C36 C29 C38 125(3) . . ?
C38 C29 C8 114(3) . . ?
C38 C29 C30 91.3(10) . . ?
C95 C94 H94A 110.7 . . ?
C95 C94 H94B 106.5 . . ?
C95 C94 H94C 111.2 . . ?
H94A C94 H94B 109.5 . . ?
H94A C94 H94C 109.5 . . ?
H94B C94 H94C 109.5 . . ?
C02L C038 S00D 121.7(10) . . ?
C039 C038 S00D 119.3(13) . . ?
C039 C038 C02L 118.7(15) . . ?
C038 C039 H03A 106.9 . . ?
C038 C039 H03B 106.9 . . ?
H03A C039 H03B 106.7 . . ?
C03J C039 C038 121.6(16) . . ?
C03J C039 H03A 106.9 . . ?
C03J C039 H03B 106.9 . . ?
C31 C54 H54 119.3 . . ?
C19 C54 C31 121(2) . . ?
C19 C54 H54 119.3 . . ?
C029 C48 C50 104.4(18) . . ?
C029 C48 C44 110.1(15) . . ?
C47 C48 C029 105(2) . . ?
C47 C48 C50 102.4(17) . . ?
C45 C48 C029 112.9(19) . . ?
C45 C48 C47 120(3) . . ?
C45 C48 C50 110(3) . . ?
C46 C48 C029 116.3(18) . . ?
C46 C48 C49 116(2) . . ?
C46 C48 C44 109(3) . . ?
C49 C48 C029 112(2) . . ?
C49 C48 C44 90(3) . . ?
C17 C21 H21 115.4 . . ?
C19 C21 C17 129(2) . . ?
C19 C21 H21 115.4 . . ?
C02D C100 C63 116.0(15) . . ?
C02W C100 C02D 117.9(14) . . ?
C02W C100 C63 125.7(16) . . ?
C02S C03E H03E 117.3 . . ?
C65 C03E C02S 125.4(13) . . ?
C65 C03E H03E 117.3 . . ?
C54 C19 C70 119(3) . . ?
C21 C19 C54 112.1(15) . . ?
C21 C19 C70 129(3) . . ?
C57 C63 C100 108.4(16) . . ?
C66 C63 C100 105.9(17) . . ?
C66 C63 C57 112.3(17) . . ?
C66 C63 C67 113(2) . . ?
C67 C63 C100 110.3(15) . . ?
C67 C63 C57 106.9(19) . . ?
C51 C63 C100 109(4) . . ?
C51 C63 C99 89(5) . . ?
C99 C63 C100 104.3(17) . . ?
C62 C63 C100 105(4) . . ?
C62 C63 C51 135(6) . . ?
C62 C63 C99 110(2) . . ?
C039 C03J C61 120.9(16) . . ?
C03L C03J C039 117.4(14) . . ?
C03L C03J C61 121.1(14) . . ?
C03J C03L C02N 124.4(14) . . ?
C65 C27 C76 111(2) . . ?
C65 C27 C24 104.4(19) . . ?
C65 C27 C75 109(2) . . ?
C65 C27 C87 99(2) . . ?
C65 C27 C15 110.2(18) . . ?
C65 C27 C85 111(2) . . ?
C76 C27 C24 118(3) . . ?
C76 C27 C75 106.8(13) . . ?
C75 C27 C24 107(3) . . ?
C87 C27 C15 104.4(15) . . ?
C85 C27 C87 105(3) . . ?
C85 C27 C15 124(3) . . ?
C80 C79 H79A 108.9 . . ?
C80 C79 H79B 112.2 . . ?
C80 C79 H79C 107.4 . . ?
H79A C79 H79B 109.4 . . ?
H79A C79 H79C 109.5 . . ?
H79B C79 H79C 109.5 . . ?
C02Q C1 C3 114.0(18) . . ?
C02Q C1 C5 107.6(18) . . ?
C02Q C1 C7 109(2) . . ?
C02Q C1 C2 110(2) . . ?
C02Q C1 C6 114(2) . . ?
C02Q C1 C4 93(2) . . ?
C3 C1 C5 99(2) . . ?
C7 C1 C3 124(2) . . ?
C7 C1 C5 100.2(15) . . ?
C2 C1 C4 112(3) . . ?
C6 C1 C2 97(3) . . ?
C6 C1 C4 130(4) . . ?
C02Y C84 C89 108.0(19) . . ?
C02Y C84 C88 101.1(18) . . ?
C02Y C84 C82 104(3) . . ?
C02Y C84 C81 117(3) . . ?
C89 C84 C88 93(3) . . ?
C90 C84 C02Y 118(2) . . ?
C90 C84 C89 128(2) . . ?
C90 C84 C88 100(2) . . ?
C82 C84 C81 93(6) . . ?
C83 C84 C02Y 117(4) . . ?
C83 C84 C82 116(6) . . ?
C83 C84 C81 109(6) . . ?
C84 C89 H89A 104.6 . . ?
C84 C89 H89B 112.7 . . ?
C84 C89 H89C 111.1 . . ?
H89A C89 H89B 109.4 . . ?
H89A C89 H89C 109.5 . . ?
H89B C89 H89C 109.4 . . ?
C29 C37 H37A 111.3 . . ?
C29 C37 H37B 109.2 . . ?
C29 C37 H37C 108.0 . . ?
H37A C37 H37B 109.5 . . ?
H37A C37 H37C 109.5 . . ?
H37B C37 H37C 109.5 . . ?
C29 C32 H32A 111.8 . . ?
C29 C32 H32B 108.6 . . ?
C29 C32 H32C 108.0 . . ?
H32A C32 H32B 109.5 . . ?
H32A C32 H32C 109.5 . . ?
H32B C32 H32C 109.4 . . ?
C80 C77 H77A 108.7 . . ?
C80 C77 H77B 111.7 . . ?
C80 C77 H77C 108.1 . . ?
H77A C77 H77B 109.5 . . ?
H77A C77 H77C 109.4 . . ?
H77B C77 H77C 109.5 . . ?
C96 C40 C41 103.6(18) . . ?
C96 C40 C43 84.0(13) . . ?
C34 C40 C96 110.3(19) . . ?
C34 C40 C41 109(2) . . ?
C35 C40 C96 105.4(19) . . ?
C35 C40 C41 121(2) . . ?
C35 C40 C34 107(3) . . ?
C33 C40 C96 101(3) . . ?
C33 C40 C43 122(4) . . ?
C33 C40 C39 146(4) . . ?
C39 C40 C96 103(2) . . ?
C39 C40 C43 84.4(16) . . ?
C80 C78 H78A 109.1 . . ?
C80 C78 H78B 109.2 . . ?
C80 C78 H78C 110.2 . . ?
H78A C78 H78B 109.5 . . ?
H78A C78 H78C 109.5 . . ?
H78B C78 H78C 109.4 . . ?
C48 C47 H47A 109.3 . . ?
C48 C47 H47B 114.4 . . ?
C48 C47 H47C 104.6 . . ?
H47A C47 H47B 109.5 . . ?
H47A C47 H47C 109.4 . . ?
H47B C47 H47C 109.5 . . ?
C84 C90 H90A 106.3 . . ?
C84 C90 H90B 111.7 . . ?
C84 C90 H90C 110.4 . . ?
H90A C90 H90B 109.5 . . ?
H90A C90 H90C 109.5 . . ?
H90B C90 H90C 109.4 . . ?
C1 C3 H3A 106.8 . . ?
C1 C3 H3B 108.8 . . ?
C1 C3 H3C 112.7 . . ?
H3A C3 H3B 109.5 . . ?
H3A C3 H3C 109.5 . . ?
H3B C3 H3C 109.5 . . ?
C48 C50 H50A 109.3 . . ?
C48 C50 H50B 109.0 . . ?
C48 C50 H50C 110.2 . . ?
H50A C50 H50B 109.4 . . ?
H50A C50 H50C 109.5 . . ?
H50B C50 H50C 109.5 . . ?
C18 C61 C03J 105.8(18) . . ?
C18 C61 C86 108(2) . . ?
C23 C61 C03J 115.2(18) . . ?
C23 C61 C18 114(2) . . ?
C23 C61 C86 111(2) . . ?
C86 C61 C03J 101.9(19) . . ?
C74 C61 C03J 97(3) . . ?
C26 C61 C03J 91(4) . . ?
C26 C61 C74 122(2) . . ?
C26 C61 C22 114(5) . . ?
C22 C61 C03J 98(4) . . ?
C22 C61 C74 120(5) . . ?
C84 C88 H88A 109.0 . . ?
C84 C88 H88B 110.6 . . ?
C84 C88 H88C 108.8 . . ?
H88A C88 H88B 109.5 . . ?
H88A C88 H88C 109.5 . . ?
H88B C88 H88C 109.5 . . ?
C1 C5 H5A 114.1 . . ?
C1 C5 H5B 104.6 . . ?
C1 C5 H5C 109.5 . . ?
H5A C5 H5B 109.4 . . ?
H5A C5 H5C 109.5 . . ?
H5B C5 H5C 109.5 . . ?
C1 C7 H7A 112.1 . . ?
C1 C7 H7B 111.1 . . ?
C1 C7 H7C 105.2 . . ?
H7A C7 H7B 109.5 . . ?
H7A C7 H7C 109.4 . . ?
H7B C7 H7C 109.5 . . ?
C48 C45 H45A 109.8 . . ?
C48 C45 H45B 109.0 . . ?
C48 C45 H45C 109.6 . . ?
H45A C45 H45B 109.5 . . ?
H45A C45 H45C 109.5 . . ?
H45B C45 H45C 109.5 . . ?
C1 C2 H2A 108.3 . . ?
C1 C2 H2B 111.3 . . ?
C1 C2 H2C 108.8 . . ?
H2A C2 H2B 109.5 . . ?
H2A C2 H2C 109.5 . . ?
H2B C2 H2C 109.4 . . ?
C1 C6 H6A 113.6 . . ?
C1 C6 H6B 104.3 . . ?
C1 C6 H6C 110.4 . . ?
H6A C6 H6B 109.4 . . ?
H6A C6 H6C 109.5 . . ?
H6B C6 H6C 109.5 . . ?
C1 C4 H4A 105.9 . . ?
C1 C4 H4B 105.7 . . ?
C1 C4 H4C 116.6 . . ?
H4A C4 H4B 109.5 . . ?
H4A C4 H4C 109.5 . . ?
H4B C4 H4C 109.5 . . ?
C48 C46 H46A 110.2 . . ?
C48 C46 H46B 109.7 . . ?
C48 C46 H46C 108.5 . . ?
H46A C46 H46B 109.5 . . ?
H46A C46 H46C 109.4 . . ?
H46B C46 H46C 109.5 . . ?
C48 C49 H49A 108.6 . . ?
C48 C49 H49B 110.9 . . ?
C48 C49 H49C 109.0 . . ?
H49A C49 H49B 109.5 . . ?
H49A C49 H49C 109.4 . . ?
H49B C49 H49C 109.4 . . ?
C48 C44 H44A 105.5 . . ?
C48 C44 H44B 108.6 . . ?
C48 C44 H44C 114.2 . . ?
H44A C44 H44B 109.5 . . ?
H44A C44 H44C 109.4 . . ?
H44B C44 H44C 109.5 . . ?
C29 C30 H30A 109.3 . . ?
C29 C30 H30B 109.9 . . ?
C29 C30 H30C 109.2 . . ?
H30A C30 H30B 109.5 . . ?
H30A C30 H30C 109.4 . . ?
H30B C30 H30C 109.5 . . ?
C29 C36 H36A 112.1 . . ?
C29 C36 H36B 109.1 . . ?
C29 C36 H36C 107.0 . . ?
H36A C36 H36B 109.5 . . ?
H36A C36 H36C 109.5 . . ?
H36B C36 H36C 109.5 . . ?
C29 C38 H38A 114.6 . . ?
C29 C38 H38B 103.4 . . ?
C29 C38 H38C 110.2 . . ?
H38A C38 H38B 109.5 . . ?
H38A C38 H38C 109.5 . . ?
H38B C38 H38C 109.5 . . ?
C52 C55 H55A 97.7 . . ?
C52 C55 H55B 109.9 . . ?
C52 C55 H55C 120.0 . . ?
H55A C55 H55B 109.5 . . ?
H55A C55 H55C 109.5 . . ?
H55B C55 H55C 109.5 . . ?
C52 C42 H42A 113.1 . . ?
C52 C42 H42B 111.4 . . ?
C52 C42 H42C 103.8 . . ?
H42A C42 H42B 109.5 . . ?
H42A C42 H42C 109.5 . . ?
H42B C42 H42C 109.4 . . ?
C52 C25 H25A 113.1 . . ?
C52 C25 H25B 106.7 . . ?
C52 C25 H25C 108.6 . . ?
H25A C25 H25B 109.5 . . ?
H25A C25 H25C 109.4 . . ?
H25B C25 H25C 109.5 . . ?
C63 C57 H57A 108.6 . . ?
C63 C57 H57B 108.1 . . ?
C63 C57 H57C 111.7 . . ?
H57A C57 H57B 109.5 . . ?
H57A C57 H57C 109.4 . . ?
H57B C57 H57C 109.5 . . ?
C63 C66 H66A 111.0 . . ?
C63 C66 H66B 107.8 . . ?
C63 C66 H66C 109.5 . . ?
H66A C66 H66B 109.5 . . ?
H66A C66 H66C 109.5 . . ?
H66B C66 H66C 109.4 . . ?
C63 C67 H67A 112.9 . . ?
C63 C67 H67B 107.7 . . ?
C63 C67 H67C 107.7 . . ?
H67A C67 H67B 109.5 . . ?
H67A C67 H67C 109.5 . . ?
H67B C67 H67C 109.4 . . ?
C52 C16 H16A 118.6 . . ?
C52 C16 H16B 106.0 . . ?
C52 C16 H16C 103.5 . . ?
H16A C16 H16B 109.4 . . ?
H16A C16 H16C 109.5 . . ?
H16B C16 H16C 109.5 . . ?
C52 C56 H56A 104.5 . . ?
C52 C56 H56B 106.5 . . ?
C52 C56 H56C 117.2 . . ?
H56A C56 H56B 109.4 . . ?
H56A C56 H56C 109.5 . . ?
H56B C56 H56C 109.5 . . ?
C52 C14 H14A 108.5 . . ?
C52 C14 H14B 110.3 . . ?
C52 C14 H14C 109.7 . . ?
H14A C14 H14B 109.5 . . ?
H14A C14 H14C 109.5 . . ?
H14B C14 H14C 109.5 . . ?
C61 C18 H18A 110.2 . . ?
C61 C18 H18B 108.9 . . ?
C61 C18 H18C 109.3 . . ?
H18A C18 H18B 109.5 . . ?
H18A C18 H18C 109.5 . . ?
H18B C18 H18C 109.4 . . ?
C61 C23 H23A 105.9 . . ?
C61 C23 H23B 113.2 . . ?
C61 C23 H23C 109.2 . . ?
H23A C23 H23B 109.5 . . ?
H23A C23 H23C 109.5 . . ?
H23B C23 H23C 109.5 . . ?
C61 C86 H86A 109.4 . . ?
C61 C86 H86B 109.2 . . ?
C61 C86 H86C 109.9 . . ?
H86A C86 H86B 109.5 . . ?
H86A C86 H86C 109.4 . . ?
H86B C86 H86C 109.5 . . ?
C63 C51 H51A 115.6 . . ?
C63 C51 H51B 88.4 . . ?
C63 C51 H51C 121.9 . . ?
H51A C51 H51B 109.4 . . ?
H51A C51 H51C 109.4 . . ?
H51B C51 H51C 109.5 . . ?
C63 C99 H99A 113.1 . . ?
C63 C99 H99B 112.7 . . ?
C63 C99 H99C 102.4 . . ?
H99A C99 H99B 109.4 . . ?
H99A C99 H99C 109.5 . . ?
H99B C99 H99C 109.5 . . ?
C63 C62 H62A 132.4 . . ?
C63 C62 H62B 85.4 . . ?
C63 C62 H62C 107.0 . . ?
H62A C62 H62B 109.5 . . ?
H62A C62 H62C 109.4 . . ?
H62B C62 H62C 109.5 . . ?
C61 C74 H74A 118.8 . . ?
C61 C74 H74B 94.1 . . ?
C61 C74 H74C 114.3 . . ?
H74A C74 H74B 109.4 . . ?
H74A C74 H74C 109.5 . . ?
H74B C74 H74C 109.5 . . ?
C61 C26 H26A 104.0 . . ?
C61 C26 H26B 101.8 . . ?
C61 C26 H26C 121.8 . . ?
H26A C26 H26B 109.5 . . ?
H26A C26 H26C 109.5 . . ?
H26B C26 H26C 109.5 . . ?
C61 C22 H22A 108.6 . . ?
C61 C22 H22B 112.3 . . ?
C61 C22 H22C 107.5 . . ?
H22A C22 H22B 109.5 . . ?
H22A C22 H22C 109.4 . . ?
H22B C22 H22C 109.5 . . ?
H72A C72 H72B 109.5 . . ?
H72A C72 H72C 109.4 . . ?
H72B C72 H72C 109.5 . . ?
C70 C72 H72A 122.8 . . ?
C70 C72 H72B 100.8 . . ?
C70 C72 H72C 104.1 . . ?
C19 C70 C69 104(3) . . ?
C19 C70 C73 105(2) . . ?
C19 C70 C71 126(3) . . ?
C19 C70 C20 99(2) . . ?
C72 C70 C19 122(3) . . ?
C72 C70 C69 110(4) . . ?
C72 C70 C73 117(3) . . ?
C73 C70 C69 95(4) . . ?
C71 C70 C20 98(3) . . ?
C68 C70 C19 123(3) . . ?
C68 C70 C71 97(3) . . ?
C68 C70 C20 113(3) . . ?
C70 C69 H69A 119.2 . . ?
C70 C69 H69B 116.2 . . ?
C70 C69 H69C 90.9 . . ?
H69A C69 H69B 109.5 . . ?
H69A C69 H69C 109.5 . . ?
H69B C69 H69C 109.5 . . ?
C70 C73 H73A 100.0 . . ?
C70 C73 H73B 109.4 . . ?
C70 C73 H73C 118.5 . . ?
H73A C73 H73B 109.5 . . ?
H73A C73 H73C 109.5 . . ?
H73B C73 H73C 109.4 . . ?
C70 C71 H71A 75.3 . . ?
C70 C71 H71B 111.9 . . ?
C70 C71 H71C 133.7 . . ?
H71A C71 H71B 109.5 . . ?
H71A C71 H71C 109.4 . . ?
H71B C71 H71C 109.4 . . ?
C70 C20 H20A 105.5 . . ?
C70 C20 H20B 123.0 . . ?
C70 C20 H20C 99.0 . . ?
H20A C20 H20B 109.4 . . ?
H20A C20 H20C 109.5 . . ?
H20B C20 H20C 109.5 . . ?
C70 C68 H68A 117.1 . . ?
C70 C68 H68B 102.4 . . ?
C70 C68 H68C 108.8 . . ?
H68A C68 H68B 109.5 . . ?
H68A C68 H68C 109.4 . . ?
H68B C68 H68C 109.4 . . ?
C27 C76 H76A 112.2 . . ?
C27 C76 H76B 98.8 . . ?
C27 C76 H76C 116.7 . . ?
H76A C76 H76B 109.5 . . ?
H76A C76 H76C 109.5 . . ?
H76B C76 H76C 109.5 . . ?
C27 C24 H24A 104.4 . . ?
C27 C24 H24B 110.7 . . ?
C27 C24 H24C 113.2 . . ?
H24A C24 H24B 109.4 . . ?
H24A C24 H24C 109.5 . . ?
H24B C24 H24C 109.5 . . ?
C27 C75 H75A 105.1 . . ?
C27 C75 H75B 116.4 . . ?
C27 C75 H75C 106.8 . . ?
H75A C75 H75B 109.4 . . ?
H75A C75 H75C 109.4 . . ?
H75B C75 H75C 109.4 . . ?
C27 C87 H87A 104.6 . . ?
C27 C87 H87B 113.8 . . ?
C27 C87 H87C 109.9 . . ?
H87A C87 H87B 109.5 . . ?
H87A C87 H87C 109.5 . . ?
H87B C87 H87C 109.4 . . ?
C27 C15 H15A 107.9 . . ?
C27 C15 H15B 111.5 . . ?
C27 C15 H15C 108.9 . . ?
H15A C15 H15B 109.5 . . ?
H15A C15 H15C 109.4 . . ?
H15B C15 H15C 109.5 . . ?
C27 C85 H85A 112.5 . . ?
C27 C85 H85B 106.2 . . ?
C27 C85 H85C 109.6 . . ?
H85A C85 H85B 109.5 . . ?
H85A C85 H85C 109.5 . . ?
H85B C85 H85C 109.5 . . ?
C84 C82 H82A 110.2 . . ?
C84 C82 H82B 113.3 . . ?
C84 C82 H82C 104.8 . . ?
H82A C82 H82B 109.5 . . ?
H82A C82 H82C 109.5 . . ?
H82B C82 H82C 109.5 . . ?
C84 C83 H83A 108.2 . . ?
C84 C83 H83B 116.2 . . ?
C84 C83 H83C 103.8 . . ?
H83A C83 H83B 109.4 . . ?
H83A C83 H83C 109.5 . . ?
H83B C83 H83C 109.4 . . ?
C84 C81 H81A 103.0 . . ?
C84 C81 H81B 112.5 . . ?
C84 C81 H81C 112.9 . . ?
H81A C81 H81B 109.4 . . ?
H81A C81 H81C 109.4 . . ?
H81B C81 H81C 109.4 . . ?
C80 C60 H60A 109.1 . . ?
C80 C60 H60B 111.0 . . ?
C80 C60 H60C 108.3 . . ?
H60A C60 H60B 109.4 . . ?
H60A C60 H60C 109.5 . . ?
H60B C60 H60C 109.5 . . ?
C80 C58 H58A 109.3 . . ?
C80 C58 H58B 111.5 . . ?
C80 C58 H58C 107.6 . . ?
H58A C58 H58B 109.5 . . ?
H58A C58 H58C 109.5 . . ?
H58B C58 H58C 109.5 . . ?
C80 C59 H59A 110.8 . . ?
C80 C59 H59B 110.7 . . ?
C80 C59 H59C 106.7 . . ?
H59A C59 H59B 109.5 . . ?
H59A C59 H59C 109.5 . . ?
H59B C59 H59C 109.5 . . ?
C95 C64 H64A 106.8 . . ?
C95 C64 H64B 111.5 . . ?
C95 C64 H64C 110.2 . . ?
H64A C64 H64B 109.5 . . ?
H64A C64 H64C 109.5 . . ?
H64B C64 H64C 109.4 . . ?
C95 C91 H91A 110.9 . . ?
C95 C91 H91B 109.6 . . ?
C95 C91 H91C 107.9 . . ?
H91A C91 H91B 109.5 . . ?
H91A C91 H91C 109.5 . . ?
H91B C91 H91C 109.5 . . ?
C95 C93 H93A 125.9 . . ?
C95 C93 H93B 97.1 . . ?
C95 C93 H93C 104.3 . . ?
H93A C93 H93B 109.5 . . ?
H93A C93 H93C 109.4 . . ?
H93B C93 H93C 109.5 . . ?
C40 C41 H41A 113.7 . . ?
C40 C41 H41B 104.5 . . ?
C40 C41 H41C 110.0 . . ?
H41A C41 H41B 109.5 . . ?
H41A C41 H41C 109.4 . . ?
H41B C41 H41C 109.4 . . ?
C40 C34 H34A 106.8 . . ?
C40 C34 H34B 113.4 . . ?
C40 C34 H34C 108.3 . . ?
H34A C34 H34B 109.4 . . ?
H34A C34 H34C 109.4 . . ?
H34B C34 H34C 109.5 . . ?
C40 C35 H35A 108.1 . . ?
C40 C35 H35B 107.0 . . ?
C40 C35 H35C 113.3 . . ?
H35A C35 H35B 109.5 . . ?
H35A C35 H35C 109.5 . . ?
H35B C35 H35C 109.5 . . ?
C40 C33 H33A 131.7 . . ?
C40 C33 H33B 103.9 . . ?
C40 C33 H33C 90.5 . . ?
H33A C33 H33B 109.5 . . ?
H33A C33 H33C 109.4 . . ?
H33B C33 H33C 109.5 . . ?
C40 C43 H43A 82.5 . . ?
C40 C43 H43B 109.6 . . ?
C40 C43 H43C 131.9 . . ?
H43A C43 H43B 109.5 . . ?
H43A C43 H43C 109.4 . . ?
H43B C43 H43C 109.4 . . ?
C40 C39 H39A 91.1 . . ?
C40 C39 H39B 123.4 . . ?
C40 C39 H39C 112.0 . . ?
H39A C39 H39B 109.5 . . ?
H39A C39 H39C 109.4 . . ?
H39B C39 H39C 109.5 . . ?

loop_
_geom_bond_atom_site_label_1
_geom_bond_atom_site_label_2
_geom_bond_distance
_geom_bond_site_symmetry_2
_geom_bond_publ_flag
Ti1 Ti3 3.022(3) . ?
Ti1 S00E 2.807(4) . ?
Ti1 O00J 1.839(7) . ?
Ti1 O00Q 1.836(6) . ?
Ti1 O00R 2.104(7) . ?
Ti1 O00S 1.871(6) 2_666 ?
Ti1 O011 1.927(7) . ?
Ti2 Ti6 3.023(3) . ?
Ti2 S00F 2.768(4) . ?
Ti2 O00K 1.840(6) . ?
Ti2 O00N 1.858(7) . ?
Ti2 O00Q 1.834(6) . ?
Ti2 O00T 2.091(7) . ?
Ti2 O00V 1.913(7) . ?
Ti3 S9 2.707(3) . ?
Ti3 O00J 1.839(6) . ?
Ti3 O00M 1.891(7) 2_666 ?
Ti3 O00R 2.114(7) . ?
Ti3 O00W 1.829(7) . ?
Ti3 O00Y 1.992(7) . ?
Ti4 Ti5 3.043(3) . ?
Ti4 S7 2.751(3) . ?
Ti4 O00L 1.855(6) . ?
Ti4 O00M 1.883(8) . ?
Ti4 O00P 2.083(6) . ?
Ti4 O00S 1.822(6) . ?
Ti4 O00U 1.955(7) . ?
Ti5 S0B 2.767(3) . ?
Ti5 O00L 1.861(6) . ?
Ti5 O00N 1.817(6) . ?
Ti5 O00O 1.869(7) . ?
Ti5 O00P 2.110(6) . ?
Ti5 O00X 1.962(7) . ?
Ti6 S8 2.725(3) . ?
Ti6 O00K 1.850(6) . ?
Ti6 O00O 1.861(6) . ?
Ti6 O00T 2.123(7) . ?
Ti6 O00W 1.851(7) 2_666 ?
Ti6 O00Z 1.999(7) . ?
S7 C016 1.790(12) . ?
S7 C017 1.790(11) . ?
S8 C01R 1.756(10) . ?
S8 C01V 1.761(14) . ?
S9 C019 1.761(11) . ?
S9 C01S 1.784(11) . ?
S10 C018 1.761(13) . ?
S10 C01X 1.800(13) . ?
S0B C01E 1.803(10) . ?
S0B C01K 1.791(14) . ?
S00C C01A 1.766(13) . ?
S00C C01M 1.780(11) . ?
S00D C01Q 1.750(12) . ?
S00D C038 1.748(17) . ?
S00E C01N 1.814(13) . ?
S00E C11 1.782(18) . ?
S00F C01Y 1.795(13) . ?
S00F C31 1.825(19) . ?
S00G C023 1.750(14) . ?
S00G C02C 1.780(13) . ?
S00H C17 1.80(2) . ?
S00H C02S 1.780(15) . ?
S00I C13 1.81(2) . ?
S00I C02N 1.723(16) . ?
O00M Ti3 1.891(7) 2_666 ?
O00P C01H 1.361(12) . ?
O00R C01U 1.361(12) . ?
O00S Ti1 1.871(6) 2_666 ?
O00T C01G 1.340(12) . ?
O00U C015 1.358(12) . ?
O00V C53 1.262(14) . ?
O00W Ti6 1.851(7) 2_666 ?
O00X C01C 1.333(11) . ?
O00Y C013 1.375(11) . ?
O00Z C020 1.349(12) . ?
O010 C01F 1.342(14) . ?
O011 C12 1.314(16) . ?
O012 C02L 1.362(15) . ?
C013 C019 1.391(14) . ?
C013 C01Q 1.371(15) . ?
O014 C027 1.369(14) . ?
C015 C016 1.467(16) . ?
C015 C01A 1.401(16) . ?
C016 C01B 1.317(14) . ?
C017 C01H 1.363(15) . ?
C017 C01P 1.387(14) . ?
C018 C01C 1.404(16) . ?
C018 C10 1.429(16) . ?
C019 C02R 1.405(17) . ?
C01A C01I 1.395(15) . ?
C01B H01B 0.9500 . ?
C01B C01L 1.360(19) . ?
C01C C01K 1.405(16) . ?
C01E C01H 1.396(15) . ?
C01E C024 1.379(15) . ?
C01F C01M 1.381(16) . ?
C01F C01X 1.414(16) . ?
C01G C01R 1.427(14) . ?
C01G C01Y 1.392(15) . ?
C01I H01I 0.9500 . ?
C01I C01L 1.35(2) . ?
C01K C9 1.368(15) . ?
C01L C95 1.611(17) . ?
C01M C02H 1.366(17) . ?
C01N C01U 1.375(15) . ?
C01N C02E 1.380(15) . ?
C12 C11 1.38(2) . ?
C12 C13 1.43(2) . ?
C01P H01P 0.9500 . ?
C01P C01T 1.384(17) . ?
C01Q C02I 1.437(18) . ?
C01R C028 1.422(15) . ?
C01S C01U 1.425(16) . ?
C01S C021 1.375(15) . ?
C01T C024 1.387(17) . ?
C01T C52 1.521(19) . ?
C01V C020 1.408(16) . ?
C01V C02W 1.389(18) . ?
C53 C17 1.37(2) . ?
C53 C31 1.41(2) . ?
C01X C02B 1.444(17) . ?
C01Y C02G 1.340(18) . ?
C01Z C021 1.394(19) . ?
C01Z C02E 1.466(19) . ?
C01Z C80 1.467(17) . ?
C020 C02C 1.437(17) . ?
C021 H021 0.9500 . ?
C023 C027 1.447(19) . ?
C023 C033 1.35(2) . ?
C024 H024 0.9500 . ?
C10 H10 0.9500 . ?
C10 C8 1.38(2) . ?
C9 H9 0.9500 . ?
C9 C8 1.37(2) . ?
C027 C02S 1.363(17) . ?
C028 H028 0.9500 . ?
C028 C029 1.371(18) . ?
C029 C02G 1.425(19) . ?
C029 C48 1.52(2) . ?
C17 C21 1.41(3) . ?
C02B H02B 0.9500 . ?
C02B C02Q 1.329(18) . ?
C02C C02D 1.367(19) . ?
C02D H02D 0.9500 . ?
C02D C100 1.41(2) . ?
C02E H02E 0.9500 . ?
C80 C79 1.62(3) . ?
C80 C77 1.62(3) . ?
C80 C78 1.51(3) . ?
C80 C60 1.61(3) . ?
C80 C58 1.62(3) . ?
C80 C59 1.51(3) . ?
C02G H02G 0.9500 . ?
C02H H02H 0.9500 . ?
C02H C02Q 1.415(19) . ?
C02I H02I 0.9500 . ?
C02I C02Y 1.38(2) . ?
C11 C101 1.37(2) . ?
C13 C97 1.38(2) . ?
C02L C02N 1.36(2) . ?
C02L C038 1.41(2) . ?
C02N C03L 1.437(19) . ?
C31 C54 1.408(19) . ?
C8 C29 1.575(16) . ?
C02Q C1 1.55(2) . ?
C02R H02R 0.9500 . ?
C02R C02Y 1.403(19) . ?
C02S C03E 1.402(19) . ?
C52 C55 1.44(3) . ?
C52 C42 1.514(9) . ?
C52 C25 1.52(3) . ?
C52 C16 1.52(3) . ?
C52 C56 1.506(9) . ?
C52 C14 1.45(3) . ?
C95 C98 1.49(3) . ?
C95 C92 1.49(3) . ?
C95 C94 1.52(3) . ?
C95 C64 1.53(3) . ?
C95 C91 1.49(3) . ?
C95 C93 1.49(3) . ?
C98 H98A 0.9795 . ?
C98 H98B 0.9799 . ?
C98 H98C 0.9802 . ?
C02W H02W 0.9500 . ?
C02W C100 1.31(2) . ?
C28 H28A 0.9799 . ?
C28 H28B 0.9802 . ?
C28 H28C 0.9804 . ?
C28 C29 1.516(10) . ?
C02Y C84 1.50(2) . ?
C96 C97 1.39(3) . ?
C96 C101 1.37(3) . ?
C96 C40 1.60(2) . ?
C65 C033 1.43(2) . ?
C65 C03E 1.38(2) . ?
C65 C27 1.507(10) . ?
C97 H97 0.9500 . ?
C033 H033 0.9500 . ?
C92 H92A 0.9805 . ?
C92 H92B 0.9801 . ?
C92 H92C 0.9802 . ?
C101 H101 0.9500 . ?
C29 C37 1.585(19) . ?
C29 C32 1.45(2) . ?
C29 C30 1.56(2) . ?
C29 C36 1.45(3) . ?
C29 C38 1.518(10) . ?
C94 H94A 0.9801 . ?
C94 H94B 0.9804 . ?
C94 H94C 0.9793 . ?
C038 C039 1.378(19) . ?
C039 H03A 0.9900 . ?
C039 H03B 0.9900 . ?
C039 C03J 1.37(2) . ?
C54 H54 0.9500 . ?
C54 C19 1.39(3) . ?
C48 C47 1.47(3) . ?
C48 C50 1.73(3) . ?
C48 C45 1.45(3) . ?
C48 C46 1.44(3) . ?
C48 C49 1.46(3) . ?
C48 C44 1.76(3) . ?
C21 H21 0.9500 . ?
C21 C19 1.33(3) . ?
C100 C63 1.59(2) . ?
C03E H03E 0.9500 . ?
C19 C70 1.451(10) . ?
C63 C57 1.58(3) . ?
C63 C66 1.45(3) . ?
C63 C67 1.527(19) . ?
C63 C51 1.506(10) . ?
C63 C99 1.58(3) . ?
C63 C62 1.47(3) . ?
C03J C03L 1.33(2) . ?
C03J C61 1.67(2) . ?
C27 C76 1.52(2) . ?
C27 C24 1.62(3) . ?
C27 C75 1.58(2) . ?
C27 C87 1.515(10) . ?
C27 C15 1.63(3) . ?
C27 C85 1.514(10) . ?
C79 H79A 0.9801 . ?
C79 H79B 0.9798 . ?
C79 H79C 0.9801 . ?
C1 C3 1.63(3) . ?
C1 C5 1.66(4) . ?
C1 C7 1.60(4) . ?
C1 C2 1.64(3) . ?
C1 C6 1.60(4) . ?
C1 C4 1.66(4) . ?
C84 C89 1.53(3) . ?
C84 C90 1.41(3) . ?
C84 C88 1.81(4) . ?
C84 C82 1.55(4) . ?
C84 C83 1.41(3) . ?
C84 C81 1.81(5) . ?
C89 H89A 0.9799 . ?
C89 H89B 0.9804 . ?
C89 H89C 0.9797 . ?
C37 H37A 0.9803 . ?
C37 H37B 0.9805 . ?
C37 H37C 0.9800 . ?
C32 H32A 0.9800 . ?
C32 H32B 0.9802 . ?
C32 H32C 0.9805 . ?
C77 H77A 0.9802 . ?
C77 H77B 0.9798 . ?
C77 H77C 0.9796 . ?
C40 C41 1.67(3) . ?
C40 C34 1.57(4) . ?
C40 C35 1.55(3) . ?
C40 C33 1.55(4) . ?
C40 C43 1.68(3) . ?
C40 C39 1.58(4) . ?
C78 H78A 0.9796 . ?
C78 H78B 0.9800 . ?
C78 H78C 0.9806 . ?
C47 H47A 0.9799 . ?
C47 H47B 0.9797 . ?
C47 H47C 0.9803 . ?
C90 H90A 0.9796 . ?
C90 H90B 0.9800 . ?
C90 H90C 0.9800 . ?
C3 H3A 0.9797 . ?
C3 H3B 0.9800 . ?
C3 H3C 0.9800 . ?
C50 H50A 0.9798 . ?
C50 H50B 0.9802 . ?
C50 H50C 0.9804 . ?
C61 C18 1.49(3) . ?
C61 C23 1.35(3) . ?
C61 C86 1.510(9) . ?
C61 C74 1.502(9) . ?
C61 C26 1.35(3) . ?
C61 C22 1.49(3) . ?
C88 H88A 0.9802 . ?
C88 H88B 0.9798 . ?
C88 H88C 0.9806 . ?
C5 H5A 0.9801 . ?
C5 H5B 0.9799 . ?
C5 H5C 0.9798 . ?
C7 H7A 0.9802 . ?
C7 H7B 0.9796 . ?
C7 H7C 0.9806 . ?
C45 H45A 0.9795 . ?
C45 H45B 0.9806 . ?
C45 H45C 0.9810 . ?
C2 H2A 0.9798 . ?
C2 H2B 0.9797 . ?
C2 H2C 0.9800 . ?
C6 H6A 0.9802 . ?
C6 H6B 0.9802 . ?
C6 H6C 0.9799 . ?
C4 H4A 0.9801 . ?
C4 H4B 0.9796 . ?
C4 H4C 0.9805 . ?
C46 H46A 0.9796 . ?
C46 H46B 0.9799 . ?
C46 H46C 0.9805 . ?
C49 H49A 0.9807 . ?
C49 H49B 0.9795 . ?
C49 H49C 0.9804 . ?
C44 H44A 0.9797 . ?
C44 H44B 0.9799 . ?
C44 H44C 0.9798 . ?
C30 H30A 0.9799 . ?
C30 H30B 0.9801 . ?
C30 H30C 0.9802 . ?
C36 H36A 0.9804 . ?
C36 H36B 0.9797 . ?
C36 H36C 0.9802 . ?
C38 H38A 0.9802 . ?
C38 H38B 0.9802 . ?
C38 H38C 0.9800 . ?
C55 H55A 0.9798 . ?
C55 H55B 0.9795 . ?
C55 H55C 0.9803 . ?
C42 H42A 0.9792 . ?
C42 H42B 0.9801 . ?
C42 H42C 0.9803 . ?
C25 H25A 0.9805 . ?
C25 H25B 0.9796 . ?
C25 H25C 0.9806 . ?
C57 H57A 0.9799 . ?
C57 H57B 0.9805 . ?
C57 H57C 0.9795 . ?
C66 H66A 0.9806 . ?
C66 H66B 0.9795 . ?
C66 H66C 0.9798 . ?
C67 H67A 0.9795 . ?
C67 H67B 0.9796 . ?
C67 H67C 0.9807 . ?
C16 H16A 0.9810 . ?
C16 H16B 0.9801 . ?
C16 H16C 0.9795 . ?
C56 H56A 0.9803 . ?
C56 H56B 0.9800 . ?
C56 H56C 0.9804 . ?
C14 H14A 0.9800 . ?
C14 H14B 0.9802 . ?
C14 H14C 0.9794 . ?
C18 H18A 0.9797 . ?
C18 H18B 0.9802 . ?
C18 H18C 0.9798 . ?
C23 H23A 0.9797 . ?
C23 H23B 0.9799 . ?
C23 H23C 0.9800 . ?
C86 H86A 0.9800 . ?
C86 H86B 0.9805 . ?
C86 H86C 0.9800 . ?
C51 H51A 0.9801 . ?
C51 H51B 0.9799 . ?
C51 H51C 0.9800 . ?
C99 H99A 0.9803 . ?
C99 H99B 0.9800 . ?
C99 H99C 0.9797 . ?
C62 H62A 0.9804 . ?
C62 H62B 0.9802 . ?
C62 H62C 0.9799 . ?
C74 H74A 0.9797 . ?
C74 H74B 0.9806 . ?
C74 H74C 0.9798 . ?
C26 H26A 0.9795 . ?
C26 H26B 0.9795 . ?
C26 H26C 0.9802 . ?
C22 H22A 0.9807 . ?
C22 H22B 0.9797 . ?
C22 H22C 0.9808 . ?
C72 H72A 0.9802 . ?
C72 H72B 0.9796 . ?
C72 H72C 0.9799 . ?
C72 C70 1.39(4) . ?
C70 C69 1.79(5) . ?
C70 C73 1.54(4) . ?
C70 C71 1.53(4) . ?
C70 C20 1.79(4) . ?
C70 C68 1.38(4) . ?
C69 H69A 0.9796 . ?
C69 H69B 0.9799 . ?
C69 H69C 0.9800 . ?
C73 H73A 0.9798 . ?
C73 H73B 0.9796 . ?
C73 H73C 0.9802 . ?
C71 H71A 0.9800 . ?
C71 H71B 0.9797 . ?
C71 H71C 0.9802 . ?
C20 H20A 0.9801 . ?
C20 H20B 0.9806 . ?
C20 H20C 0.9801 . ?
C68 H68A 0.9796 . ?
C68 H68B 0.9801 . ?
C68 H68C 0.9798 . ?
C76 H76A 0.9800 . ?
C76 H76B 0.9799 . ?
C76 H76C 0.9796 . ?
C24 H24A 0.9800 . ?
C24 H24B 0.9809 . ?
C24 H24C 0.9799 . ?
C75 H75A 0.9805 . ?
C75 H75B 0.9804 . ?
C75 H75C 0.9796 . ?
C87 H87A 0.9801 . ?
C87 H87B 0.9803 . ?
C87 H87C 0.9801 . ?
C15 H15A 0.9800 . ?
C15 H15B 0.9800 . ?
C15 H15C 0.9806 . ?
C85 H85A 0.9802 . ?
C85 H85B 0.9801 . ?
C85 H85C 0.9800 . ?
C82 H82A 0.9795 . ?
C82 H82B 0.9804 . ?
C82 H82C 0.9806 . ?
C83 H83A 0.9797 . ?
C83 H83B 0.9800 . ?
C83 H83C 0.9798 . ?
C81 H81A 0.9804 . ?
C81 H81B 0.9798 . ?
C81 H81C 0.9808 . ?
C60 H60A 0.9804 . ?
C60 H60B 0.9798 . ?
C60 H60C 0.9792 . ?
C58 H58A 0.9797 . ?
C58 H58B 0.9801 . ?
C58 H58C 0.9804 . ?
C59 H59A 0.9800 . ?
C59 H59B 0.9798 . ?
C59 H59C 0.9807 . ?
C64 H64A 0.9800 . ?
C64 H64B 0.9802 . ?
C64 H64C 0.9807 . ?
C91 H91A 0.9804 . ?
C91 H91B 0.9798 . ?
C91 H91C 0.9797 . ?
C93 H93A 0.9799 . ?
C93 H93B 0.9805 . ?
C93 H93C 0.9800 . ?
C41 H41A 0.9801 . ?
C41 H41B 0.9801 . ?
C41 H41C 0.9804 . ?
C34 H34A 0.9804 . ?
C34 H34B 0.9802 . ?
C34 H34C 0.9801 . ?
C35 H35A 0.9799 . ?
C35 H35B 0.9800 . ?
C35 H35C 0.9801 . ?
C33 H33A 0.9802 . ?
C33 H33B 0.9798 . ?
C33 H33C 0.9799 . ?
C43 H43A 0.9794 . ?
C43 H43B 0.9800 . ?
C43 H43C 0.9809 . ?
C39 H39A 0.9802 . ?
C39 H39B 0.9796 . ?
C39 H39C 0.9803 . ?

loop_
_geom_torsion_atom_site_label_1
_geom_torsion_atom_site_label_2
_geom_torsion_atom_site_label_3
_geom_torsion_atom_site_label_4
_geom_torsion
_geom_torsion_site_symmetry_1
_geom_torsion_site_symmetry_2
_geom_torsion_site_symmetry_3
_geom_torsion_site_symmetry_4
_geom_torsion_publ_flag
Ti1 Ti3 O00W Ti6 -46.9(7) . . . 2_666 ?
Ti1 S00E C01N C01U 6.9(9) . . . . ?
Ti1 S00E C01N C02E -162.1(10) . . . . ?
Ti1 S00E C11 C12 10.4(13) . . . . ?
Ti1 S00E C11 C101 -172.1(14) . . . . ?
Ti1 O00R C01U C01N -32.4(13) . . . . ?
Ti1 O00R C01U C01S 152.0(8) . . . . ?
Ti1 O011 C12 C11 -10(2) . . . . ?
Ti1 O011 C12 C13 166.4(10) . . . . ?
Ti2 Ti6 O00O Ti5 16.0(5) . . . . ?
Ti2 S00F C01Y C01G 12.0(10) . . . . ?
Ti2 S00F C01Y C02G -165.1(14) . . . . ?
Ti2 S00F C31 C53 6.0(10) . . . . ?
Ti2 S00F C31 C54 -171.6(11) . . . . ?
Ti2 O00T C01G C01R 151.4(8) . . . . ?
Ti2 O00T C01G C01Y -29.7(14) . . . . ?
Ti2 O00V C53 C17 167.4(10) . . . . ?
Ti2 O00V C53 C31 -11.5(18) . . . . ?
Ti3 Ti1 O00Q Ti2 -164.1(5) . . . . ?
Ti3 S9 C019 C013 -4.1(9) . . . . ?
Ti3 S9 C019 C02R 173.2(11) . . . . ?
Ti3 S9 C01S C01U -12.0(9) . . . . ?
Ti3 S9 C01S C021 169.7(10) . . . . ?
Ti3 O00R C01U C01N -155.7(8) . . . . ?
Ti3 O00R C01U C01S 28.6(14) . . . . ?
Ti3 O00Y C013 C019 7.1(14) . . . . ?
Ti3 O00Y C013 C01Q -177.3(8) . . . . ?
Ti4 Ti5 O00N Ti2 -63.8(7) . . . . ?
Ti4 Ti5 O00O Ti6 109.0(5) . . . . ?
Ti4 S7 C016 C015 4.4(8) . . . . ?
Ti4 S7 C016 C01B -178.5(9) . . . . ?
Ti4 S7 C017 C01H 7.4(9) . . . . ?
Ti4 S7 C017 C01P -177.1(10) . . . . ?
Ti4 O00P C01H C017 -20.3(15) . . . . ?
Ti4 O00P C01H C01E 159.6(8) . . . . ?
Ti4 O00U C015 C016 4.0(14) . . . . ?
Ti4 O00U C015 C01A 179.4(7) . . . . ?
Ti5 Ti4 O00M Ti3 -108.4(5) . . . 2_666 ?
Ti5 Ti4 O00S Ti1 64.7(6) . . . 2_666 ?
Ti5 S0B C01E C01H -5.9(10) . . . . ?
Ti5 S0B C01E C024 176.4(11) . . . . ?
Ti5 S0B C01K C01C -4.1(8) . . . . ?
Ti5 S0B C01K C9 177.5(9) . . . . ?
Ti5 O00P C01H C017 -158.8(8) . . . . ?
Ti5 O00P C01H C01E 21.1(15) . . . . ?
Ti5 O00X C01C C018 179.4(7) . . . . ?
Ti5 O00X C01C C01K -3.5(14) . . . . ?
Ti6 Ti2 O00N Ti5 -17.7(5) . . . . ?
Ti6 Ti2 O00Q Ti1 -163.6(5) . . . . ?
Ti6 S8 C01R C01G -13.1(10) . . . . ?
Ti6 S8 C01R C028 167.1(11) . . . . ?
Ti6 S8 C01V C020 -10.4(9) . . . . ?
Ti6 S8 C01V C02W 172.7(11) . . . . ?
Ti6 O00T C01G C01R 27.6(14) . . . . ?
Ti6 O00T C01G C01Y -153.5(9) . . . . ?
Ti6 O00Z C020 C01V 0.5(15) . . . . ?
Ti6 O00Z C020 C02C -173.6(8) . . . . ?
S7 Ti4 O00L Ti5 26.6(7) . . . . ?
S7 Ti4 O00M Ti3 134.6(5) . . . 2_666 ?
S7 Ti4 O00S Ti1 -104.5(5) . . . 2_666 ?
S7 C016 C01B C01L -179.9(9) . . . . ?
S7 C017 C01H O00P 3.9(15) . . . . ?
S7 C017 C01H C01E -176.0(9) . . . . ?
S7 C017 C01P C01T -177.1(12) . . . . ?
S8 Ti6 O00K Ti2 -23.5(7) . . . . ?
S8 Ti6 O00O Ti5 133.5(5) . . . . ?
S8 C01R C028 C029 -178.7(11) . . . . ?
S8 C01V C020 O00Z 9.0(15) . . . . ?
S8 C01V C020 C02C -176.5(8) . . . . ?
S8 C01V C02W C100 176.0(12) . . . . ?
S9 Ti3 O00J Ti1 -24.3(7) . . . . ?
S9 Ti3 O00W Ti6 117.2(6) . . . 2_666 ?
S9 C019 C02R C02Y -178.1(13) . . . . ?
S9 C01S C01U O00R -5.0(14) . . . . ?
S9 C01S C01U C01N 179.1(8) . . . . ?
S9 C01S C021 C01Z -174.3(10) . . . . ?
S10 C018 C01C O00X -3.4(14) . . . . ?
S10 C018 C01C C01K 179.4(7) . . . . ?
S10 C018 C10 C8 179.1(10) . . . . ?
S10 C01X C02B C02Q -179.6(13) . . . . ?
S0B Ti5 O00L Ti4 -25.8(6) . . . . ?
S0B Ti5 O00N Ti2 106.0(5) . . . . ?
S0B Ti5 O00O Ti6 -134.8(5) . . . . ?
S0B C01E C01H O00P -5.5(15) . . . . ?
S0B C01E C01H C017 174.4(9) . . . . ?
S0B C01E C024 C01T 178.3(12) . . . . ?
S0B C01K C9 C8 179.1(11) . . . . ?
S00C C01A C01I C01L -178.3(10) . . . . ?
S00C C01M C02H C02Q 177.8(13) . . . . ?
S00D C01Q C02I C02Y 179.8(12) . . . . ?
S00D C038 C039 C03J 179.0(16) . . . . ?
S00E Ti1 O00J Ti3 23.5(6) . . . . ?
S00E Ti1 O00Q Ti2 29.9(8) . . . . ?
S00E C01N C01U O00R 11.1(14) . . . . ?
S00E C01N C01U C01S -173.1(8) . . . . ?
S00E C01N C02E C01Z 175.1(10) . . . . ?
S00E C11 C101 C96 179.8(14) . . . . ?
S00F Ti2 O00K Ti6 25.2(6) . . . . ?
S00F Ti2 O00N Ti5 -135.8(5) . . . . ?
S00F Ti2 O00Q Ti1 28.7(8) . . . . ?
S00F C01Y C02G C029 178.4(13) . . . . ?
S00F C31 C54 C19 179.6(14) . . . . ?
S00G C023 C027 O014 2(2) . . . . ?
S00G C023 C027 C02S -174.1(12) . . . . ?
S00G C023 C033 C65 178.4(15) . . . . ?
S00G C02C C02D C100 -178.1(11) . . . . ?
S00H C17 C21 C19 178(2) . . . . ?
S00H C02S C03E C65 -177.9(16) . . . . ?
S00I C13 C97 C96 -175.1(15) . . . . ?
S00I C02N C03L C03J 175(2) . . . . ?
O00J Ti1 O00Q Ti2 -148.6(7) . . . . ?
O00J Ti3 O00W Ti6 -64.1(7) . . . 2_666 ?
O00K Ti2 O00N Ti5 13.2(6) . . . . ?
O00K Ti2 O00Q Ti1 -148.4(7) . . . . ?
O00K Ti6 O00O Ti5 -14.7(6) . . . . ?
O00L Ti4 O00M Ti3 -77.0(5) . . . 2_666 ?
O00L Ti4 O00S Ti1 79.7(5) . . . 2_666 ?
O00L Ti5 O00N Ti2 -78.2(6) . . . . ?
O00L Ti5 O00O Ti6 77.6(5) . . . . ?
O00M Ti3 O00J Ti1 61.1(4) 2_666 . . . ?
O00M Ti3 O00W Ti6 38.1(6) 2_666 . . 2_666 ?
O00M Ti4 O00L Ti5 -64.8(3) . . . . ?
O00M Ti4 O00S Ti1 -23.6(5) . . . 2_666 ?
O00N Ti2 O00K Ti6 -62.9(4) . . . . ?
O00N Ti2 O00Q Ti1 108.0(7) . . . . ?
O00N Ti5 O00L Ti4 161.7(3) . . . . ?
O00N Ti5 O00O Ti6 -24.5(6) . . . . ?
O00O Ti5 O00L Ti4 65.3(4) . . . . ?
O00O Ti5 O00N Ti2 25.4(6) . . . . ?
O00O Ti6 O00K Ti2 62.6(4) . . . . ?
O00P Ti4 O00L Ti5 19.6(3) . . . . ?
O00P Ti4 O00M Ti3 -152.2(5) . . . 2_666 ?
O00P Ti5 O00L Ti4 -19.4(3) . . . . ?
O00P Ti5 O00O Ti6 152.1(5) . . . . ?
O00Q Ti1 O00J Ti3 -159.3(3) . . . . ?
O00Q Ti2 O00K Ti6 -160.2(3) . . . . ?
O00Q Ti2 O00N Ti5 114.2(5) . . . . ?
O00R Ti1 O00J Ti3 21.7(3) . . . . ?
O00R Ti3 O00J Ti1 -21.6(3) . . . . ?
O00S Ti1 O00J Ti3 -63.5(4) 2_666 . . . ?
O00S Ti1 O00Q Ti2 107.2(7) 2_666 . . . ?
O00S Ti4 O00L Ti5 -161.0(3) . . . . ?
O00S Ti4 O00M Ti3 25.2(5) . . . 2_666 ?
O00T Ti2 O00K Ti6 21.3(3) . . . . ?
O00T Ti2 O00N Ti5 -62.3(5) . . . . ?
O00T Ti6 O00K Ti2 -21.0(3) . . . . ?
O00T Ti6 O00O Ti5 59.8(5) . . . . ?
O00T C01G C01R S8 -3.5(15) . . . . ?
O00T C01G C01R C028 176.3(11) . . . . ?
O00T C01G C01Y S00F 5.2(16) . . . . ?
O00T C01G C01Y C02G -177.6(14) . . . . ?
O00U Ti4 O00L Ti5 106.0(4) . . . . ?
O00U Ti4 O00M Ti3 124.8(6) . . . 2_666 ?
O00U Ti4 O00S Ti1 -178.8(5) . . . 2_666 ?
O00U C015 C016 S7 -5.8(12) . . . . ?
O00U C015 C016 C01B 177.0(10) . . . . ?
O00U C015 C01A S00C 5.4(13) . . . . ?
O00U C015 C01A C01I -177.8(10) . . . . ?
O00V Ti2 O00K Ti6 106.7(4) . . . . ?
O00V Ti2 O00N Ti5 -145.3(6) . . . . ?
O00V Ti2 O00Q Ti1 -44.0(7) . . . . ?
O00V C53 C17 S00H 2.5(19) . . . . ?
O00V C53 C17 C21 -176.4(14) . . . . ?
O00V C53 C31 S00F -0.7(16) . . . . ?
O00V C53 C31 C54 176.8(12) . . . . ?
O00W Ti3 O00J Ti1 158.1(3) . . . . ?
O00W Ti6 O00K Ti2 159.7(3) 2_666 . . . ?
O00W Ti6 O00O Ti5 -118.3(5) 2_666 . . . ?
O00X Ti5 O00L Ti4 -105.0(3) . . . . ?
O00X Ti5 O00N Ti2 -179.6(5) . . . . ?
O00X Ti5 O00O Ti6 -125.1(6) . . . . ?
O00X C01C C01K S0B 5.4(13) . . . . ?
O00X C01C C01K C9 -176.2(10) . . . . ?
O00Y Ti3 O00J Ti1 -106.9(4) . . . . ?
O00Y Ti3 O00W Ti6 -168.1(6) . . . 2_666 ?
O00Y C013 C019 S9 0.1(13) . . . . ?
O00Y C013 C019 C02R -177.2(12) . . . . ?
O00Y C013 C01Q S00D 2.3(16) . . . . ?
O00Y C013 C01Q C02I 174.3(10) . . . . ?
O00Z Ti6 O00K Ti2 -106.9(4) . . . . ?
O00Z Ti6 O00O Ti5 141.9(6) . . . . ?
O00Z C020 C02C S00G -8.5(16) . . . . ?
O00Z C020 C02C C02D 175.3(11) . . . . ?
O010 C01F C01M S00C -6.4(16) . . . . ?
O010 C01F C01M C02H 175.1(12) . . . . ?
O010 C01F C01X S10 7.1(16) . . . . ?
O010 C01F C01X C02B -174.6(11) . . . . ?
O011 Ti1 O00J Ti3 107.0(4) . . . . ?
O011 Ti1 O00Q Ti2 -42.9(8) . . . . ?
O011 C12 C11 S00E -5(2) . . . . ?
O011 C12 C11 C101 177.2(14) . . . . ?
O011 C12 C13 S00I 3.7(19) . . . . ?
O011 C12 C13 C97 179.4(14) . . . . ?
O012 C02L C02N S00I 4(2) . . . . ?
O012 C02L C02N C03L -174.6(16) . . . . ?
O012 C02L C038 S00D 1(2) . . . . ?
O012 C02L C038 C039 174.6(14) . . . . ?
C013 C019 C02R C02Y -1(2) . . . . ?
C013 C01Q C02I C02Y 7(2) . . . . ?
O014 C027 C02S S00H 1(2) . . . . ?
O014 C027 C02S C03E 179.0(15) . . . . ?
C015 C016 C01B C01L -3.0(17) . . . . ?
C015 C01A C01I C01L 5.0(17) . . . . ?
C016 S7 C017 C01H -90.7(9) . . . . ?
C016 S7 C017 C01P 84.9(11) . . . . ?
C016 C015 C01A S00C -179.0(7) . . . . ?
C016 C015 C01A C01I -2.2(14) . . . . ?
C016 C01B C01L C01I 5.5(19) . . . . ?
C016 C01B C01L C95 -175.4(13) . . . . ?
C017 S7 C016 C015 102.3(8) . . . . ?
C017 S7 C016 C01B -80.6(10) . . . . ?
C017 C01P C01T C024 -5(2) . . . . ?
C017 C01P C01T C52 174.3(15) . . . . ?
C018 S10 C01X C01F -94.0(11) . . . . ?
C018 S10 C01X C02B 87.6(12) . . . . ?
C018 C01C C01K S0B -177.3(7) . . . . ?
C018 C01C C01K C9 1.0(15) . . . . ?
C018 C10 C8 C9 2(2) . . . . ?
C018 C10 C8 C29 177.6(12) . . . . ?
C019 S9 C01S C01U 85.8(10) . . . . ?
C019 S9 C01S C021 -92.6(11) . . . . ?
C019 C013 C01Q S00D 177.7(9) . . . . ?
C019 C013 C01Q C02I -10.2(17) . . . . ?
C019 C02R C02Y C02I -2(3) . . . . ?
C019 C02R C02Y C84 -177.4(19) . . . . ?
C01A S00C C01M C01F 94.5(10) . . . . ?
C01A S00C C01M C02H -87.0(12) . . . . ?
C01A C015 C016 S7 178.5(7) . . . . ?
C01A C015 C016 C01B 1.3(15) . . . . ?
C01A C01I C01L C01B -6.5(19) . . . . ?
C01A C01I C01L C95 174.3(12) . . . . ?
C01B C01L C95 C98 20(2) . . . . ?
C01B C01L C95 C92 137.9(16) . . . . ?
C01B C01L C95 C94 -109.1(18) . . . . ?
C01B C01L C95 C64 -49(5) . . . . ?
C01B C01L C95 C91 64(5) . . . . ?
C01B C01L C95 C93 -169(9) . . . . ?
C01C C018 C10 C8 -0.2(18) . . . . ?
C01C C01K C9 C8 0.9(19) . . . . ?
C01E S0B C01K C01C -101.5(8) . . . . ?
C01E S0B C01K C9 80.2(10) . . . . ?
C01F C01M C02H C02Q -4(2) . . . . ?
C01F C01X C02B C02Q 2(2) . . . . ?
C01G C01R C028 C029 1(2) . . . . ?
C01G C01Y C02G C029 1(3) . . . . ?
C01H C017 C01P C01T -2(2) . . . . ?
C01H C01E C024 C01T 1(2) . . . . ?
C01I C01L C95 C98 -160.4(16) . . . . ?
C01I C01L C95 C92 -43(2) . . . . ?
C01I C01L C95 C94 70(2) . . . . ?
C01I C01L C95 C64 130(5) . . . . ?
C01I C01L C95 C91 -117(5) . . . . ?
C01I C01L C95 C93 10(10) . . . . ?
C01K S0B C01E C01H 89.2(11) . . . . ?
C01K S0B C01E C024 -88.4(12) . . . . ?
C01K C9 C8 C10 -2(2) . . . . ?
C01K C9 C8 C29 -177.9(13) . . . . ?
C01M S00C C01A C015 -96.8(8) . . . . ?
C01M S00C C01A C01I 86.5(9) . . . . ?
C01M C01F C01X S10 -179.3(9) . . . . ?
C01M C01F C01X C02B -1.0(18) . . . . ?
C01M C02H C02Q C02B 5(3) . . . . ?
C01M C02H C02Q C1 -179.3(18) . . . . ?
C01N S00E C11 C12 105.6(13) . . . . ?
C01N S00E C11 C101 -76.9(14) . . . . ?
C12 C11 C101 C96 -3(3) . . . . ?
C12 C13 C97 C96 9(3) . . . . ?
C01P C017 C01H O00P -171.7(11) . . . . ?
C01P C017 C01H C01E 8.3(17) . . . . ?
C01P C01T C024 C01E 6(2) . . . . ?
C01P C01T C52 C55 0(4) . . . . ?
C01P C01T C52 C42 -126(2) . . . . ?
C01P C01T C52 C25 133(2) . . . . ?
C01P C01T C52 C16 179(3) . . . . ?
C01P C01T C52 C56 -49(3) . . . . ?
C01P C01T C52 C14 55(3) . . . . ?
C01Q S00D C038 C02L -83.3(13) . . . . ?
C01Q S00D C038 C039 103.1(13) . . . . ?
C01Q C013 C019 S9 -175.5(9) . . . . ?
C01Q C013 C019 C02R 7.2(18) . . . . ?
C01Q C02I C02Y C02R -1(2) . . . . ?
C01Q C02I C02Y C84 174.4(18) . . . . ?
C01R S8 C01V C020 -107.8(9) . . . . ?
C01R S8 C01V C02W 75.2(12) . . . . ?
C01R C01G C01Y S00F -175.9(9) . . . . ?
C01R C01G C01Y C02G 1(2) . . . . ?
C01R C028 C029 C02G 1(2) . . . . ?
C01R C028 C029 C48 176.7(15) . . . . ?
C01S S9 C019 C013 -103.0(9) . . . . ?
C01S S9 C019 C02R 74.3(12) . . . . ?
C01U C01N C02E C01Z 6.8(19) . . . . ?
C01U C01S C021 C01Z 7(2) . . . . ?
C01V S8 C01R C01G 84.0(10) . . . . ?
C01V S8 C01R C028 -95.8(12) . . . . ?
C01V C020 C02C S00G 177.1(9) . . . . ?
C01V C020 C02C C02D 0.8(18) . . . . ?
C01V C02W C100 C02D 0(2) . . . . ?
C01V C02W C100 C63 171.6(15) . . . . ?
C53 C17 C21 C19 -3(3) . . . . ?
C53 C31 C54 C19 2(2) . . . . ?
C01X S10 C018 C01C 94.3(9) . . . . ?
C01X S10 C018 C10 -85.0(10) . . . . ?
C01X C01F C01M S00C -179.6(9) . . . . ?
C01X C01F C01M C02H 1.8(19) . . . . ?
C01X C02B C02Q C02H -4(3) . . . . ?
C01X C02B C02Q C1 -179.7(18) . . . . ?
C01Y S00F C31 C53 101.4(11) . . . . ?
C01Y S00F C31 C54 -76.1(12) . . . . ?
C01Y C01G C01R S8 177.5(9) . . . . ?
C01Y C01G C01R C028 -2.7(18) . . . . ?
C020 C01V C02W C100 -1(2) . . . . ?
C020 C02C C02D C100 -2(2) . . . . ?
C021 C01S C01U O00R 173.4(11) . . . . ?
C021 C01S C01U C01N -2.6(17) . . . . ?
C021 C01Z C02E C01N -2.0(19) . . . . ?
C021 C01Z C80 C79 -99(3) . . . . ?
C021 C01Z C80 C77 136(2) . . . . ?
C021 C01Z C80 C78 16(3) . . . . ?
C021 C01Z C80 C60 177.4(18) . . . . ?
C021 C01Z C80 C58 -62(2) . . . . ?
C021 C01Z C80 C59 67(3) . . . . ?
C023 S00G C02C C020 101.6(11) . . . . ?
C023 S00G C02C C02D -82.2(12) . . . . ?
C023 C027 C02S S00H 177.1(12) . . . . ?
C023 C027 C02S C03E -5(2) . . . . ?
C024 C01E C01H O00P 172.1(11) . . . . ?
C024 C01E C01H C017 -7.9(18) . . . . ?
C024 C01T C52 C55 180(3) . . . . ?
C024 C01T C52 C42 54(3) . . . . ?
C024 C01T C52 C25 -47(3) . . . . ?
C024 C01T C52 C16 -1(4) . . . . ?
C024 C01T C52 C56 131(3) . . . . ?
C024 C01T C52 C14 -125(3) . . . . ?
C10 C018 C01C O00X 175.9(10) . . . . ?
C10 C018 C01C C01K -1.3(15) . . . . ?
C10 C8 C29 C28 148(2) . . . . ?
C10 C8 C29 C37 45(2) . . . . ?
C10 C8 C29 C32 -57(3) . . . . ?
C10 C8 C29 C30 -126.0(18) . . . . ?
C10 C8 C29 C36 -30(3) . . . . ?
C10 C8 C29 C38 135.1(19) . . . . ?
C9 C8 C29 C28 -37(3) . . . . ?
C9 C8 C29 C37 -139.7(17) . . . . ?
C9 C8 C29 C32 118(2) . . . . ?
C9 C8 C29 C30 49(2) . . . . ?
C9 C8 C29 C36 146(3) . . . . ?
C9 C8 C29 C38 -49(2) . . . . ?
C027 C023 C033 C65 3(3) . . . . ?
C027 C02S C03E C65 4(3) . . . . ?
C028 C029 C02G C01Y -3(3) . . . . ?
C028 C029 C48 C47 81(3) . . . . ?
C028 C029 C48 C50 -172(2) . . . . ?
C028 C029 C48 C45 -52(3) . . . . ?
C028 C029 C48 C46 25(3) . . . . ?
C028 C029 C48 C49 161(2) . . . . ?
C028 C029 C48 C44 -100(2) . . . . ?
C17 S00H C02S C027 83.4(15) . . . . ?
C17 S00H C02S C03E -94.6(15) . . . . ?
C17 C53 C31 S00F -179.8(9) . . . . ?
C17 C53 C31 C54 -2(2) . . . . ?
C17 C21 C19 C54 3(3) . . . . ?
C17 C21 C19 C70 175(2) . . . . ?
C02B C02Q C1 C3 159(3) . . . . ?
C02B C02Q C1 C5 51(3) . . . . ?
C02B C02Q C1 C7 -57(3) . . . . ?
C02B C02Q C1 C2 -125(2) . . . . ?
C02B C02Q C1 C6 -17(5) . . . . ?
C02B C02Q C1 C4 120(3) . . . . ?
C02C S00G C023 C027 -83.1(13) . . . . ?
C02C S00G C023 C033 101.1(15) . . . . ?
C02C C02D C100 C02W 2(2) . . . . ?
C02C C02D C100 C63 -171.0(14) . . . . ?
C02D C100 C63 C57 165.0(17) . . . . ?
C02D C100 C63 C66 -74(2) . . . . ?
C02D C100 C63 C67 48(2) . . . . ?
C02D C100 C63 C51 119(5) . . . . ?
C02D C100 C63 C99 -146(4) . . . . ?
C02D C100 C63 C62 -31(4) . . . . ?
C02E C01N C01U O00R 179.7(11) . . . . ?
C02E C01N C01U C01S -4.4(17) . . . . ?
C02E C01Z C021 C01S -5.0(19) . . . . ?
C02E C01Z C80 C79 84(3) . . . . ?
C02E C01Z C80 C77 -41(3) . . . . ?
C02E C01Z C80 C78 -162(2) . . . . ?
C02E C01Z C80 C60 0(2) . . . . ?
C02E C01Z C80 C58 121(2) . . . . ?
C02E C01Z C80 C59 -110(2) . . . . ?
C80 C01Z C021 C01S 177.6(13) . . . . ?
C80 C01Z C02E C01N 175.3(13) . . . . ?
C02G C029 C48 C47 -104(3) . . . . ?
C02G C029 C48 C50 4(3) . . . . ?
C02G C029 C48 C45 123(3) . . . . ?
C02G C029 C48 C46 -160(3) . . . . ?
C02G C029 C48 C49 -24(3) . . . . ?
C02G C029 C48 C44 75(3) . . . . ?
C02H C02Q C1 C3 -17(3) . . . . ?
C02H C02Q C1 C5 -125(2) . . . . ?
C02H C02Q C1 C7 127(2) . . . . ?
C02H C02Q C1 C2 59(3) . . . . ?
C02H C02Q C1 C6 167(4) . . . . ?
C02H C02Q C1 C4 -56(3) . . . . ?
C02I C02Y C84 C89 156(2) . . . . ?
C02I C02Y C84 C90 -48(4) . . . . ?
C02I C02Y C84 C88 60(2) . . . . ?
C02I C02Y C84 C82 -127(4) . . . . ?
C02I C02Y C84 C83 2(7) . . . . ?
C02I C02Y C84 C81 133(5) . . . . ?
C11 S00E C01N C01U -86.8(10) . . . . ?
C11 S00E C01N C02E 104.3(11) . . . . ?
C11 C12 C13 S00I 179.9(12) . . . . ?
C11 C12 C13 C97 -4(2) . . . . ?
C13 S00I C02N C02L 83.8(16) . . . . ?
C13 S00I C02N C03L -97.2(17) . . . . ?
C13 C12 C11 S00E 178.7(10) . . . . ?
C13 C12 C11 C101 1(2) . . . . ?
C02L C02N C03L C03J -6(3) . . . . ?
C02L C038 C039 C03J 5(3) . . . . ?
C02N S00I C13 C12 -104.2(12) . . . . ?
C02N S00I C13 C97 80.1(14) . . . . ?
C02N C02L C038 S00D -172.4(13) . . . . ?
C02N C02L C038 C039 1(2) . . . . ?
C31 S00F C01Y C01G -80.9(11) . . . . ?
C31 S00F C01Y C02G 102.0(15) . . . . ?
C31 C53 C17 S00H -178.5(10) . . . . ?
C31 C53 C17 C21 3(2) . . . . ?
C31 C54 C19 C21 -2(3) . . . . ?
C31 C54 C19 C70 -175.6(19) . . . . ?
C02R C02Y C84 C89 -29(4) . . . . ?
C02R C02Y C84 C90 127(3) . . . . ?
C02R C02Y C84 C88 -125(2) . . . . ?
C02R C02Y C84 C82 49(4) . . . . ?
C02R C02Y C84 C83 178(6) . . . . ?
C02R C02Y C84 C81 -51(5) . . . . ?
C02S S00H C17 C53 -102.3(12) . . . . ?
C02S S00H C17 C21 76.5(14) . . . . ?
C52 C01T C024 C01E -173.9(16) . . . . ?
C02W C01V C020 O00Z -174.0(11) . . . . ?
C02W C01V C020 C02C 0.5(17) . . . . ?
C02W C100 C63 C57 -7(3) . . . . ?
C02W C100 C63 C66 114(2) . . . . ?
C02W C100 C63 C67 -124(2) . . . . ?
C02W C100 C63 C51 -53(5) . . . . ?
C02W C100 C63 C99 42(4) . . . . ?
C02W C100 C63 C62 158(4) . . . . ?
C97 C96 C101 C11 7(3) . . . . ?
C97 C96 C40 C41 60(3) . . . . ?
C97 C96 C40 C34 176(2) . . . . ?
C97 C96 C40 C35 -69(3) . . . . ?
C97 C96 C40 C33 11(4) . . . . ?
C97 C96 C40 C43 133(3) . . . . ?
C97 C96 C40 C39 -144(3) . . . . ?
C033 C023 C027 O014 177.8(15) . . . . ?
C033 C023 C027 C02S 2(2) . . . . ?
C033 C65 C03E C02S 0(3) . . . . ?
C033 C65 C27 C76 180(2) . . . . ?
C033 C65 C27 C24 -52(4) . . . . ?
C033 C65 C27 C75 62(3) . . . . ?
C033 C65 C27 C87 -119(3) . . . . ?
C033 C65 C27 C15 -10(3) . . . . ?
C033 C65 C27 C85 131(3) . . . . ?
C101 C96 C97 C13 -11(3) . . . . ?
C101 C96 C40 C41 -111(3) . . . . ?
C101 C96 C40 C34 6(3) . . . . ?
C101 C96 C40 C35 121(2) . . . . ?
C101 C96 C40 C33 -159(4) . . . . ?
C101 C96 C40 C43 -37(3) . . . . ?
C101 C96 C40 C39 46(3) . . . . ?
C038 S00D C01Q C013 92.3(11) . . . . ?
C038 S00D C01Q C02I -79.8(11) . . . . ?
C038 C02L C02N S00I 178.1(13) . . . . ?
C038 C02L C02N C03L -1(3) . . . . ?
C038 C039 C03J C03L -12(3) . . . . ?
C038 C039 C03J C61 176.4(17) . . . . ?
C039 C03J C03L C02N 12(4) . . . . ?
C039 C03J C61 C18 125(3) . . . . ?
C039 C03J C61 C23 -2(3) . . . . ?
C039 C03J C61 C86 -121(2) . . . . ?
C039 C03J C61 C74 -80(4) . . . . ?
C039 C03J C61 C26 42(4) . . . . ?
C039 C03J C61 C22 157(5) . . . . ?
C54 C19 C70 C72 -33(5) . . . . ?
C54 C19 C70 C69 -158(3) . . . . ?
C54 C19 C70 C73 103(4) . . . . ?
C54 C19 C70 C71 141(4) . . . . ?
C54 C19 C70 C20 -112(3) . . . . ?
C54 C19 C70 C68 12(5) . . . . ?
C48 C029 C02G C01Y -177.7(17) . . . . ?
C21 C19 C70 C72 155(4) . . . . ?
C21 C19 C70 C69 30(4) . . . . ?
C21 C19 C70 C73 -69(5) . . . . ?
C21 C19 C70 C71 -31(5) . . . . ?
C21 C19 C70 C20 75(4) . . . . ?
C21 C19 C70 C68 -161(4) . . . . ?
C03E C65 C033 C023 -3(3) . . . . ?
C03E C65 C27 C76 -4(3) . . . . ?
C03E C65 C27 C24 124(3) . . . . ?
C03E C65 C27 C75 -121(3) . . . . ?
C03E C65 C27 C87 58(3) . . . . ?
C03E C65 C27 C15 167(2) . . . . ?
C03E C65 C27 C85 -52(4) . . . . ?
C03L C03J C61 C18 -46(3) . . . . ?
C03L C03J C61 C23 -173(3) . . . . ?
C03L C03J C61 C86 67(3) . . . . ?
C03L C03J C61 C74 108(4) . . . . ?
C03L C03J C61 C26 -129(4) . . . . ?
C03L C03J C61 C22 -14(5) . . . . ?
C27 C65 C033 C023 173(2) . . . . ?
C27 C65 C03E C02S -177(2) . . . . ?
C40 C96 C97 C13 178.4(16) . . . . ?
C40 C96 C101 C11 178.0(17) . . . . ?
C61 C03J C03L C02N -176(2) . . . . ?

loop_
_smtbx_masks_void_nr
_smtbx_masks_void_average_x
_smtbx_masks_void_average_y
_smtbx_masks_void_average_z
_smtbx_masks_void_volume
_smtbx_masks_void_count_electrons
_smtbx_masks_void_content
1 0.385 0.385 -0.207 2740.3 780.7 '36 CH3CN'
